data_7031476
loop_
_publ_author_name
'Francos, J.'
'Fleming, B. J.'
'Garc\'ia-\'Alvarez, P'
'Kennedy, A. R.'
'Reilly, K.'
'Robertson, G. M.'
'Robertson, S. D.'
'O'Hara, C T'

_publ_section_title
;
 Complexity in seemingly simple sodium magnesiate systems.
;
_journal_issue 38
_journal_name_full 'Dalton transactions (Cambridge, England : 2003)'
_journal_page_first 14424
_journal_page_last 14431
_journal_paper_doi 10.1039/c4dt00921e
_journal_volume 43
_journal_year 2014
_chemical_formula_sum 'C28 H77 Mg N6 Na Si4'
_chemical_formula_weight 657.62
_chemical_name_systematic
; 
 ? 
;
_space_group_IT_number 33
_symmetry_cell_setting orthorhombic
_symmetry_space_group_name_Hall 'P 2c -2n'
_symmetry_space_group_name_H-M 'P n a 21'
_atom_sites_solution_hydrogens geom
_atom_sites_solution_primary direct
_atom_sites_solution_secondary difmap
_audit_creation_method SHELXL-97
_cell_angle_alpha 90.00
_cell_angle_beta 90.00
_cell_angle_gamma 90.00
_cell_formula_units_Z 8
_cell_length_a 39.1203(11)
_cell_length_b 8.7705(3)
_cell_length_c 25.6241(7)
_cell_measurement_reflns_used 10810
_cell_measurement_temperature 123(2)
_cell_measurement_theta_max 28.7457
_cell_measurement_theta_min 3.1784
_cell_volume 8791.7(5)
_computing_structure_refinement 'SHELXL-97 (Sheldrick, 1997)'
_computing_structure_solution 'SHELXS-97 (Sheldrick, 1990)'
_diffrn_ambient_temperature 123(2)
_diffrn_measured_fraction_theta_full 0.998
_diffrn_measured_fraction_theta_max 0.873
_diffrn_measurement_device_type omega-scans
_diffrn_measurement_method 'Oxford Diffraction Xcalibur E'
_diffrn_radiation_monochromator graphite
_diffrn_radiation_source 'fine-focus sealed tube'
_diffrn_radiation_type MoK\a
_diffrn_radiation_wavelength 0.71073
_diffrn_reflns_av_R_equivalents 0.0407
_diffrn_reflns_av_sigmaI/netI 0.0761
_diffrn_reflns_limit_h_max 47
_diffrn_reflns_limit_h_min -48
_diffrn_reflns_limit_k_max 11
_diffrn_reflns_limit_k_min -10
_diffrn_reflns_limit_l_max 34
_diffrn_reflns_limit_l_min -28
_diffrn_reflns_number 32190
_diffrn_reflns_theta_full 26.00
_diffrn_reflns_theta_max 28.89
_diffrn_reflns_theta_min 3.18
_exptl_absorpt_coefficient_mu 0.183
_exptl_absorpt_correction_T_max 1.00000
_exptl_absorpt_correction_T_min 0.90096
_exptl_absorpt_correction_type multi-scan
_exptl_absorpt_process_details
;
CrysAlisPro, Oxford Diffraction Ltd.,
Version 1.171.34.40 (release 27-08-2010 CrysAlis171 .NET)
(compiled Aug 27 2010,11:50:40)
Empirical absorption correction using spherical harmonics,
 implemented in SCALE3 ABSPACK scaling algorithm.
;
_exptl_crystal_colour colourless
_exptl_crystal_density_diffrn 0.994
_exptl_crystal_density_method 'not measured'
_exptl_crystal_description needle
_exptl_crystal_F_000 2928
_exptl_crystal_size_max 0.4
_exptl_crystal_size_mid 0.2
_exptl_crystal_size_min 0.1
_refine_diff_density_max 0.365
_refine_diff_density_min -0.444
_refine_diff_density_rms 0.059
_refine_ls_abs_structure_details 'Flack H D (1983), Acta Cryst. A39, 876-881'
_refine_ls_abs_structure_Flack 0.01(10)
_refine_ls_extinction_method none
_refine_ls_goodness_of_fit_ref 1.076
_refine_ls_hydrogen_treatment mixed
_refine_ls_matrix_type full
_refine_ls_number_parameters 838
_refine_ls_number_reflns 16630
_refine_ls_number_restraints 129
_refine_ls_restrained_S_all 1.075
_refine_ls_R_factor_all 0.0838
_refine_ls_R_factor_gt 0.0652
_refine_ls_shift/su_max 0.000
_refine_ls_shift/su_mean 0.000
_refine_ls_structure_factor_coef Fsqd
_refine_ls_weighting_details 'calc w=1/[\s^2^(Fo^2^)+(0.0443P)^2^+3.5036P] where P=(Fo^2^+2Fc^2^)/3'
_refine_ls_weighting_scheme calc
_refine_ls_wR_factor_gt 0.1235
_refine_ls_wR_factor_ref 0.1322
_reflns_number_gt 13362
_reflns_number_total 16630
_reflns_threshold_expression >2sigma(I)
_cod_data_source_file c4dt00921e2.cif
_cod_data_source_block shelxl1
_cod_depositor_comments 'Adding full bibliography for 7031474--7031478.cif.'
_cod_original_sg_symbol_H-M 'P n a 2 1'
_cod_database_code 7031476

loop_
_symmetry_equiv_pos_as_xyz
'x, y, z'
'-x, -y, z+1/2'
'-x+1/2, y+1/2, z+1/2'
'x+1/2, -y+1/2, z'

loop_
_atom_site_label
_atom_site_type_symbol
_atom_site_fract_x
_atom_site_fract_y
_atom_site_fract_z
_atom_site_U_iso_or_equiv
_atom_site_adp_type
_atom_site_occupancy
_atom_site_symmetry_multiplicity
_atom_site_calc_flag
_atom_site_refinement_flags
_atom_site_disorder_assembly
_atom_site_disorder_group
Na1 Na 0.24866(4) -0.61322(15) -0.09038(6) 0.0248(3) Uani 1 1 d . . .
Na2 Na 0.00056(4) -0.85496(16) -0.43703(6) 0.0271(3) Uani 1 1 d . A .
Mg1 Mg 0.24542(3) -0.75064(13) 0.09736(5) 0.0201(3) Uani 1 1 d . . .
Mg2 Mg -0.00316(3) -0.72822(13) -0.62492(5) 0.0211(3) Uani 1 1 d . A .
Si1 Si 0.31850(3) -0.91926(13) 0.09894(4) 0.0292(2) Uani 1 1 d . . .
Si2 Si 0.30922(3) -0.64039(13) 0.16468(4) 0.0274(2) Uani 1 1 d . . .
Si3 Si 0.20094(3) -0.87509(13) 0.19251(4) 0.0261(2) Uani 1 1 d . . .
Si4 Si 0.17869(3) -0.58281(13) 0.14221(5) 0.0306(3) Uani 1 1 d . . .
Si5 Si -0.04996(3) -0.65364(14) -0.72291(5) 0.0338(3) Uani 1 1 d . . .
Si6 Si -0.06430(3) -0.94373(13) -0.66591(5) 0.0309(3) Uani 1 1 d . . .
Si7 Si 0.06432(3) -0.80572(14) -0.69053(4) 0.0301(3) Uani 1 1 d . . .
Si8 Si 0.06482(3) -0.52300(13) -0.62629(5) 0.0322(3) Uani 1 1 d . . .
N1 N 0.29504(7) -0.7704(3) 0.12034(12) 0.0235(7) Uani 1 1 d . . .
N2 N 0.20634(8) -0.7320(3) 0.14871(12) 0.0230(7) Uani 1 1 d . . .
N3 N 0.29810(9) -0.7720(4) -0.12054(15) 0.0319(8) Uani 1 1 d . . .
N4 N 0.30245(9) -0.4799(4) -0.05382(13) 0.0335(8) Uani 1 1 d . . .
N5 N 0.20435(8) -0.7012(4) -0.15616(14) 0.0294(8) Uani 1 1 d . . .
N6 N 0.20575(9) -0.3985(4) -0.09931(14) 0.0366(9) Uani 1 1 d . . .
N7 N -0.04138(7) -0.7816(3) -0.67511(12) 0.0223(7) Uani 1 1 d . . .
N8 N 0.04513(7) -0.6838(4) -0.64815(13) 0.0258(7) Uani 1 1 d . . .
N9 N 0.05074(8) -1.0123(4) -0.47452(13) 0.0291(8) Uani 1 1 d . . .
N10 N 0.05435(9) -0.7213(4) -0.40910(14) 0.0349(9) Uani 1 1 d . . .
N11 N -0.04011(10) -0.7514(4) -0.36654(17) 0.0490(10) Uani 1 1 d DU . .
N12 N -0.04517(9) -1.0503(4) -0.42429(14) 0.0429(9) Uani 1 1 d DU . .
C1 C 0.23325(11) -0.7428(5) 0.01477(17) 0.0276(9) Uani 1 1 d . . .
C2 C 0.19772(11) -0.8052(5) 0.00176(17) 0.0354(10) Uani 1 1 d . . .
H2A H 0.1803 -0.7391 0.0184 0.042 Uiso 1 1 calc R . .
H2B H 0.1943 -0.7997 -0.0365 0.042 Uiso 1 1 calc R . .
C3 C 0.19208(12) -0.9671(5) 0.01939(19) 0.0431(11) Uani 1 1 d . . .
H3A H 0.1972 -0.9740 0.0571 0.052 Uiso 1 1 calc R . .
H3B H 0.2084 -1.0341 0.0008 0.052 Uiso 1 1 calc R . .
C4 C 0.15596(12) -1.0266(6) 0.0101(2) 0.0575(14) Uani 1 1 d . . .
H4A H 0.1396 -0.9629 0.0291 0.086 Uiso 1 1 calc R . .
H4B H 0.1543 -1.1320 0.0225 0.086 Uiso 1 1 calc R . .
H4C H 0.1508 -1.0232 -0.0273 0.086 Uiso 1 1 calc R . .
C5 C 0.29259(12) -1.0529(5) 0.05714(19) 0.0434(11) Uani 1 1 d . . .
H5A H 0.2730 -1.0905 0.0771 0.065 Uiso 1 1 calc R . .
H5B H 0.3069 -1.1393 0.0464 0.065 Uiso 1 1 calc R . .
H5C H 0.2845 -0.9986 0.0261 0.065 Uiso 1 1 calc R . .
C6 C 0.35639(11) -0.8616(6) 0.05735(18) 0.0453(12) Uani 1 1 d . . .
H6A H 0.3493 -0.7832 0.0323 0.068 Uiso 1 1 calc R . .
H6B H 0.3650 -0.9508 0.0384 0.068 Uiso 1 1 calc R . .
H6C H 0.3745 -0.8210 0.0798 0.068 Uiso 1 1 calc R . .
C7 C 0.33677(11) -1.0418(5) 0.15217(18) 0.0422(11) Uani 1 1 d . . .
H7A H 0.3539 -0.9836 0.1717 0.063 Uiso 1 1 calc R . .
H7B H 0.3475 -1.1322 0.1368 0.063 Uiso 1 1 calc R . .
H7C H 0.3184 -1.0736 0.1758 0.063 Uiso 1 1 calc R . .
C8 C 0.28182(12) -0.4664(5) 0.16489(19) 0.0450(12) Uani 1 1 d . . .
H8A H 0.2819 -0.4201 0.1301 0.067 Uiso 1 1 calc R . .
H8B H 0.2907 -0.3932 0.1904 0.067 Uiso 1 1 calc R . .
H8C H 0.2584 -0.4944 0.1743 0.067 Uiso 1 1 calc R . .
C9 C 0.35411(12) -0.5714(6) 0.1525(2) 0.0550(14) Uani 1 1 d . . .
H9A H 0.3702 -0.6554 0.1581 0.083 Uiso 1 1 calc R . .
H9B H 0.3594 -0.4879 0.1766 0.083 Uiso 1 1 calc R . .
H9C H 0.3561 -0.5350 0.1165 0.083 Uiso 1 1 calc R . .
C10 C 0.30916(12) -0.7142(5) 0.23338(17) 0.0411(11) Uani 1 1 d . . .
H10A H 0.2859 -0.7449 0.2430 0.062 Uiso 1 1 calc R . .
H10B H 0.3170 -0.6338 0.2571 0.062 Uiso 1 1 calc R . .
H10C H 0.3245 -0.8023 0.2359 0.062 Uiso 1 1 calc R . .
C11 C 0.23181(10) -1.0334(5) 0.17926(17) 0.0346(10) Uani 1 1 d . . .
H11A H 0.2285 -1.0709 0.1436 0.052 Uiso 1 1 calc R . .
H11B H 0.2278 -1.1167 0.2040 0.052 Uiso 1 1 calc R . .
H11C H 0.2552 -0.9956 0.1833 0.052 Uiso 1 1 calc R . .
C12 C 0.20799(12) -0.8161(6) 0.26260(17) 0.0456(12) Uani 1 1 d . . .
H12A H 0.2282 -0.7506 0.2648 0.068 Uiso 1 1 calc R . .
H12B H 0.2114 -0.9071 0.2842 0.068 Uiso 1 1 calc R . .
H12C H 0.1879 -0.7601 0.2752 0.068 Uiso 1 1 calc R . .
C13 C 0.15743(10) -0.9681(5) 0.1907(2) 0.0459(12) Uani 1 1 d . . .
H13A H 0.1400 -0.8938 0.2011 0.069 Uiso 1 1 calc R . .
H13B H 0.1571 -1.0548 0.2148 0.069 Uiso 1 1 calc R . .
H13C H 0.1526 -1.0038 0.1552 0.069 Uiso 1 1 calc R . .
C14 C 0.16872(15) -0.4833(6) 0.2052(2) 0.0622(16) Uani 1 1 d . . .
H14A H 0.1583 -0.5557 0.2296 0.093 Uiso 1 1 calc R . .
H14B H 0.1528 -0.3991 0.1986 0.093 Uiso 1 1 calc R . .
H14C H 0.1899 -0.4430 0.2204 0.093 Uiso 1 1 calc R . .
C15 C 0.13574(11) -0.6388(6) 0.1145(2) 0.0530(13) Uani 1 1 d . . .
H15A H 0.1391 -0.7057 0.0843 0.080 Uiso 1 1 calc R . .
H15B H 0.1233 -0.5470 0.1036 0.080 Uiso 1 1 calc R . .
H15C H 0.1225 -0.6928 0.1412 0.080 Uiso 1 1 calc R . .
C16 C 0.19616(12) -0.4334(5) 0.0971(2) 0.0457(12) Uani 1 1 d . . .
H16A H 0.2164 -0.3865 0.1129 0.069 Uiso 1 1 calc R . .
H16B H 0.1787 -0.3551 0.0911 0.069 Uiso 1 1 calc R . .
H16C H 0.2025 -0.4806 0.0638 0.069 Uiso 1 1 calc R . .
C17 C 0.29030(16) -0.9331(5) -0.1137(3) 0.0723(19) Uani 1 1 d . . .
H17A H 0.2757 -0.9680 -0.1424 0.108 Uiso 1 1 calc R . .
H17B H 0.2783 -0.9479 -0.0805 0.108 Uiso 1 1 calc R . .
H17C H 0.3116 -0.9920 -0.1135 0.108 Uiso 1 1 calc R . .
C18 C 0.31099(15) -0.7494(7) -0.1736(2) 0.0641(17) Uani 1 1 d . . .
H18A H 0.3329 -0.8027 -0.1776 0.096 Uiso 1 1 calc R . .
H18B H 0.3143 -0.6402 -0.1800 0.096 Uiso 1 1 calc R . .
H18C H 0.2945 -0.7902 -0.1987 0.096 Uiso 1 1 calc R . .
C19 C 0.32406(12) -0.7349(6) -0.0803(2) 0.0551(14) Uani 1 1 d . . .
H19A H 0.3163 -0.7763 -0.0464 0.066 Uiso 1 1 calc R . .
H19B H 0.3457 -0.7870 -0.0895 0.066 Uiso 1 1 calc R . .
C20 C 0.33099(12) -0.5704(6) -0.0741(2) 0.0541(14) Uani 1 1 d . . .
H20A H 0.3507 -0.5581 -0.0502 0.065 Uiso 1 1 calc R . .
H20B H 0.3377 -0.5284 -0.1084 0.065 Uiso 1 1 calc R . .
C21 C 0.30699(15) -0.3201(5) -0.0693(2) 0.0632(16) Uani 1 1 d . . .
H21A H 0.3293 -0.2838 -0.0573 0.095 Uiso 1 1 calc R . .
H21B H 0.2889 -0.2579 -0.0536 0.095 Uiso 1 1 calc R . .
H21C H 0.3058 -0.3120 -0.1074 0.095 Uiso 1 1 calc R . .
C22 C 0.30169(12) -0.4862(5) 0.00328(17) 0.0420(11) Uani 1 1 d . . .
H22A H 0.3000 -0.5927 0.0146 0.063 Uiso 1 1 calc R . .
H22B H 0.2819 -0.4292 0.0162 0.063 Uiso 1 1 calc R . .
H22C H 0.3227 -0.4409 0.0173 0.063 Uiso 1 1 calc R . .
C23 C 0.21737(14) -0.6640(6) -0.20781(18) 0.0499(13) Uani 1 1 d . . .
H23A H 0.1988 -0.6715 -0.2334 0.075 Uiso 1 1 calc R . .
H23B H 0.2356 -0.7356 -0.2172 0.075 Uiso 1 1 calc R . .
H23C H 0.2265 -0.5599 -0.2077 0.075 Uiso 1 1 calc R . .
C24 C 0.19408(14) -0.8616(5) -0.1561(2) 0.0512(13) Uani 1 1 d . . .
H24A H 0.1845 -0.8882 -0.1220 0.077 Uiso 1 1 calc R . .
H24B H 0.2140 -0.9258 -0.1632 0.077 Uiso 1 1 calc R . .
H24C H 0.1768 -0.8783 -0.1832 0.077 Uiso 1 1 calc R . .
C25 C 0.17376(12) -0.6099(5) -0.1437(2) 0.0467(12) Uani 1 1 d . . .
H25A H 0.1643 -0.6448 -0.1099 0.056 Uiso 1 1 calc R . .
H25B H 0.1562 -0.6276 -0.1708 0.056 Uiso 1 1 calc R . .
C26 C 0.18111(13) -0.4426(5) -0.14040(19) 0.0484(13) Uani 1 1 d . . .
H26A H 0.1901 -0.4082 -0.1745 0.058 Uiso 1 1 calc R . .
H26B H 0.1594 -0.3880 -0.1341 0.058 Uiso 1 1 calc R . .
C27 C 0.21803(16) -0.2442(5) -0.1102(3) 0.0668(18) Uani 1 1 d . . .
H27A H 0.1985 -0.1743 -0.1122 0.100 Uiso 1 1 calc R . .
H27B H 0.2304 -0.2434 -0.1434 0.100 Uiso 1 1 calc R . .
H27C H 0.2334 -0.2114 -0.0821 0.100 Uiso 1 1 calc R . .
C28 C 0.18922(13) -0.3980(5) -0.04870(19) 0.0480(12) Uani 1 1 d . . .
H28A H 0.2058 -0.3689 -0.0218 0.072 Uiso 1 1 calc R . .
H28B H 0.1803 -0.5000 -0.0411 0.072 Uiso 1 1 calc R . .
H28C H 0.1703 -0.3246 -0.0489 0.072 Uiso 1 1 calc R . .
C29 C -0.01657(12) -0.7271(6) -0.54247(18) 0.0331(10) Uani 1 1 d . . .
C30 C -0.05280(13) -0.6687(6) -0.5331(2) 0.0526(14) Uani 1 1 d . A .
H30A H -0.0689 -0.7345 -0.5526 0.063 Uiso 1 1 calc R . .
H30B H -0.0581 -0.6797 -0.4955 0.063 Uiso 1 1 calc R . .
C31 C -0.05888(13) -0.5103(6) -0.5482(2) 0.0548(14) Uani 1 1 d . . .
H31A H -0.0522 -0.4982 -0.5853 0.066 Uiso 1 1 calc R A .
H31B H -0.0436 -0.4443 -0.5273 0.066 Uiso 1 1 calc R . .
C32 C -0.09573(14) -0.4520(7) -0.5418(3) 0.0739(18) Uani 1 1 d . A .
H32A H -0.1112 -0.5142 -0.5632 0.111 Uiso 1 1 calc R . .
H32B H -0.0970 -0.3455 -0.5532 0.111 Uiso 1 1 calc R . .
H32C H -0.1025 -0.4594 -0.5051 0.111 Uiso 1 1 calc R . .
C33 C -0.03958(16) -0.7258(7) -0.79024(18) 0.0646(17) Uani 1 1 d . . .
H33A H -0.0152 -0.7506 -0.7923 0.097 Uiso 1 1 calc R . .
H33B H -0.0450 -0.6469 -0.8160 0.097 Uiso 1 1 calc R . .
H33C H -0.0531 -0.8175 -0.7975 0.097 Uiso 1 1 calc R . .
C34 C -0.02446(12) -0.4744(5) -0.7135(2) 0.0488(12) Uani 1 1 d . . .
H34A H -0.0308 -0.4268 -0.6802 0.073 Uiso 1 1 calc R . .
H34B H -0.0292 -0.4036 -0.7421 0.073 Uiso 1 1 calc R . .
H34C H 0.0000 -0.4992 -0.7131 0.073 Uiso 1 1 calc R . .
C35 C -0.09579(12) -0.5922(7) -0.7254(3) 0.0746(19) Uani 1 1 d . . .
H35A H -0.1104 -0.6817 -0.7303 0.112 Uiso 1 1 calc R . .
H35B H -0.0991 -0.5214 -0.7545 0.112 Uiso 1 1 calc R . .
H35C H -0.1018 -0.5413 -0.6926 0.112 Uiso 1 1 calc R . .
C36 C -0.04174(13) -1.0754(5) -0.61992(18) 0.0461(12) Uani 1 1 d . . .
H36A H -0.0211 -1.1156 -0.6367 0.069 Uiso 1 1 calc R . .
H36B H -0.0569 -1.1600 -0.6107 0.069 Uiso 1 1 calc R . .
H36C H -0.0353 -1.0195 -0.5883 0.069 Uiso 1 1 calc R . .
C37 C -0.10849(12) -0.9115(6) -0.6384(2) 0.0657(17) Uani 1 1 d . . .
H37A H -0.1073 -0.8366 -0.6100 0.099 Uiso 1 1 calc R . .
H37B H -0.1175 -1.0079 -0.6249 0.099 Uiso 1 1 calc R . .
H37C H -0.1236 -0.8732 -0.6660 0.099 Uiso 1 1 calc R . .
C38 C -0.07169(14) -1.0573(5) -0.7267(2) 0.0543(14) Uani 1 1 d . . .
H38A H -0.0868 -1.0003 -0.7502 0.081 Uiso 1 1 calc R . .
H38B H -0.0824 -1.1547 -0.7177 0.081 Uiso 1 1 calc R . .
H38C H -0.0498 -1.0763 -0.7441 0.081 Uiso 1 1 calc R . .
C39 C 0.10912(12) -0.8571(7) -0.6717(2) 0.0609(15) Uani 1 1 d . . .
H39A H 0.1239 -0.7673 -0.6753 0.091 Uiso 1 1 calc R . .
H39B H 0.1175 -0.9386 -0.6945 0.091 Uiso 1 1 calc R . .
H39C H 0.1095 -0.8922 -0.6354 0.091 Uiso 1 1 calc R . .
C40 C 0.04007(12) -0.9895(5) -0.69403(19) 0.0459(12) Uani 1 1 d . . .
H40A H 0.0398 -1.0377 -0.6595 0.069 Uiso 1 1 calc R . .
H40B H 0.0511 -1.0577 -0.7191 0.069 Uiso 1 1 calc R . .
H40C H 0.0166 -0.9692 -0.7052 0.069 Uiso 1 1 calc R . .
C41 C 0.06706(12) -0.7307(6) -0.75892(18) 0.0433(12) Uani 1 1 d . . .
H41A H 0.0440 -0.7126 -0.7724 0.065 Uiso 1 1 calc R . .
H41B H 0.0787 -0.8054 -0.7811 0.065 Uiso 1 1 calc R . .
H41C H 0.0799 -0.6348 -0.7590 0.065 Uiso 1 1 calc R . .
C42 C 0.09974(14) -0.5611(6) -0.5772(2) 0.0663(18) Uani 1 1 d . . .
H42A H 0.0921 -0.6391 -0.5524 0.099 Uiso 1 1 calc R . .
H42B H 0.1050 -0.4669 -0.5583 0.099 Uiso 1 1 calc R . .
H42C H 0.1202 -0.5972 -0.5954 0.099 Uiso 1 1 calc R . .
C43 C 0.08553(12) -0.4046(5) -0.67826(18) 0.0439(12) Uani 1 1 d . . .
H43A H 0.1040 -0.4630 -0.6946 0.066 Uiso 1 1 calc R . .
H43B H 0.0949 -0.3116 -0.6626 0.066 Uiso 1 1 calc R . .
H43C H 0.0685 -0.3773 -0.7047 0.066 Uiso 1 1 calc R . .
C44 C 0.03371(14) -0.3925(6) -0.5938(3) 0.0694(18) Uani 1 1 d . . .
H44A H 0.0157 -0.3646 -0.6186 0.104 Uiso 1 1 calc R . .
H44B H 0.0456 -0.3003 -0.5821 0.104 Uiso 1 1 calc R . .
H44C H 0.0235 -0.4441 -0.5636 0.104 Uiso 1 1 calc R . .
C45 C 0.05249(11) -0.9870(5) -0.53087(16) 0.0367(10) Uani 1 1 d . . .
H45A H 0.0531 -0.8772 -0.5380 0.055 Uiso 1 1 calc R . .
H45B H 0.0323 -1.0318 -0.5476 0.055 Uiso 1 1 calc R . .
H45C H 0.0732 -1.0349 -0.5448 0.055 Uiso 1 1 calc R . .
C46 C 0.04926(13) -1.1773(5) -0.4649(2) 0.0503(13) Uani 1 1 d . . .
H46A H 0.0700 -1.2256 -0.4785 0.075 Uiso 1 1 calc R . .
H46B H 0.0292 -1.2204 -0.4824 0.075 Uiso 1 1 calc R . .
H46C H 0.0476 -1.1961 -0.4273 0.075 Uiso 1 1 calc R . .
C47 C 0.08126(11) -0.9514(5) -0.44884(19) 0.0452(12) Uani 1 1 d . . .
H47A H 0.1017 -0.9818 -0.4691 0.054 Uiso 1 1 calc R . .
H47B H 0.0832 -0.9973 -0.4137 0.054 Uiso 1 1 calc R . .
C48 C 0.08076(12) -0.7806(6) -0.4436(2) 0.0490(13) Uani 1 1 d . . .
H48A H 0.1033 -0.7466 -0.4305 0.059 Uiso 1 1 calc R . .
H48B H 0.0775 -0.7355 -0.4787 0.059 Uiso 1 1 calc R . .
C49 C 0.04996(16) -0.5571(5) -0.4169(2) 0.0622(16) Uani 1 1 d . . .
H49A H 0.0711 -0.5041 -0.4073 0.093 Uiso 1 1 calc R . .
H49B H 0.0312 -0.5203 -0.3949 0.093 Uiso 1 1 calc R . .
H49C H 0.0446 -0.5368 -0.4536 0.093 Uiso 1 1 calc R . .
C50 C 0.06383(15) -0.7513(7) -0.3550(2) 0.0610(16) Uani 1 1 d . . .
H50A H 0.0664 -0.8614 -0.3497 0.092 Uiso 1 1 calc R . .
H50B H 0.0460 -0.7124 -0.3317 0.092 Uiso 1 1 calc R . .
H50C H 0.0855 -0.7003 -0.3471 0.092 Uiso 1 1 calc R . .
C51 C -0.0302(5) -0.784(2) -0.3134(4) 0.076(4) Uani 0.474(11) 1 d PDU A 1
H51A H -0.0115 -0.7157 -0.3032 0.114 Uiso 0.474(11) 1 calc PR A 1
H51B H -0.0226 -0.8899 -0.3107 0.114 Uiso 0.474(11) 1 calc PR A 1
H51C H -0.0498 -0.7676 -0.2902 0.114 Uiso 0.474(11) 1 calc PR A 1
C52 C -0.0457(4) -0.5875(11) -0.3750(10) 0.066(4) Uani 0.474(11) 1 d PDU A 1
H52A H -0.0639 -0.5515 -0.3518 0.100 Uiso 0.474(11) 1 calc PR A 1
H52B H -0.0524 -0.5700 -0.4114 0.100 Uiso 0.474(11) 1 calc PR A 1
H52C H -0.0246 -0.5316 -0.3676 0.100 Uiso 0.474(11) 1 calc PR A 1
C53 C -0.0729(2) -0.8216(11) -0.3845(4) 0.044(3) Uani 0.474(11) 1 d PDU A 1
H53A H -0.0783 -0.7876 -0.4204 0.053 Uiso 0.474(11) 1 calc PR A 1
H53B H -0.0919 -0.7899 -0.3613 0.053 Uiso 0.474(11) 1 calc PR A 1
C54 C -0.0690(4) -0.9943(14) -0.3832(5) 0.048(3) Uani 0.474(11) 1 d PDU A 1
H54A H -0.0603 -1.0254 -0.3485 0.058 Uiso 0.474(11) 1 calc PR A 1
H54B H -0.0917 -1.0424 -0.3881 0.058 Uiso 0.474(11) 1 calc PR A 1
C55 C -0.0364(5) -1.2062(13) -0.4065(8) 0.047(4) Uani 0.474(11) 1 d PDU A 1
H55A H -0.0573 -1.2671 -0.4035 0.071 Uiso 0.474(11) 1 calc PR A 1
H55B H -0.0251 -1.2008 -0.3724 0.071 Uiso 0.474(11) 1 calc PR A 1
H55C H -0.0210 -1.2540 -0.4318 0.071 Uiso 0.474(11) 1 calc PR A 1
C56 C -0.0620(6) -1.064(2) -0.4748(5) 0.050(4) Uani 0.474(11) 1 d PDU A 1
H56A H -0.0453 -1.0972 -0.5010 0.075 Uiso 0.474(11) 1 calc PR A 1
H56B H -0.0713 -0.9643 -0.4850 0.075 Uiso 0.474(11) 1 calc PR A 1
H56C H -0.0805 -1.1383 -0.4725 0.075 Uiso 0.474(11) 1 calc PR A 1
C51A C -0.0235(3) -0.7052(15) -0.3166(4) 0.052(3) Uani 0.526(11) 1 d PDU A 2
H51D H -0.0410 -0.6706 -0.2920 0.078 Uiso 0.526(11) 1 calc PR A 2
H51E H -0.0073 -0.6221 -0.3233 0.078 Uiso 0.526(11) 1 calc PR A 2
H51F H -0.0113 -0.7925 -0.3018 0.078 Uiso 0.526(11) 1 calc PR A 2
C52A C -0.0578(4) -0.6142(13) -0.3827(8) 0.077(5) Uani 0.526(11) 1 d PDU A 2
H52D H -0.0693 -0.5686 -0.3525 0.116 Uiso 0.526(11) 1 calc PR A 2
H52E H -0.0748 -0.6397 -0.4094 0.116 Uiso 0.526(11) 1 calc PR A 2
H52F H -0.0413 -0.5414 -0.3970 0.116 Uiso 0.526(11) 1 calc PR A 2
C53A C -0.0622(2) -0.8830(11) -0.3512(4) 0.054(3) Uani 0.526(11) 1 d PDU A 2
H53C H -0.0823 -0.8450 -0.3316 0.064 Uiso 0.526(11) 1 calc PR A 2
H53D H -0.0492 -0.9520 -0.3280 0.064 Uiso 0.526(11) 1 calc PR A 2
C54A C -0.0742(3) -0.9708(18) -0.3988(4) 0.047(3) Uani 0.526(11) 1 d PDU A 2
H54C H -0.0917 -1.0464 -0.3882 0.056 Uiso 0.526(11) 1 calc PR A 2
H54D H -0.0849 -0.8995 -0.4239 0.056 Uiso 0.526(11) 1 calc PR A 2
C55A C -0.0307(6) -1.1766(17) -0.3935(9) 0.073(5) Uani 0.526(11) 1 d PDU A 2
H55D H -0.0493 -1.2371 -0.3784 0.110 Uiso 0.526(11) 1 calc PR A 2
H55E H -0.0164 -1.1351 -0.3654 0.110 Uiso 0.526(11) 1 calc PR A 2
H55F H -0.0167 -1.2415 -0.4162 0.110 Uiso 0.526(11) 1 calc PR A 2
C56A C -0.0570(6) -1.105(2) -0.4750(6) 0.053(4) Uani 0.526(11) 1 d PDU A 2
H56D H -0.0758 -1.1772 -0.4699 0.079 Uiso 0.526(11) 1 calc PR A 2
H56E H -0.0382 -1.1559 -0.4932 0.079 Uiso 0.526(11) 1 calc PR A 2
H56F H -0.0650 -1.0184 -0.4959 0.079 Uiso 0.526(11) 1 calc PR A 2
H1A H 0.2491(10) -0.798(5) -0.0071(16) 0.035(11) Uiso 1 1 d . . .
H1B H 0.2337(12) -0.630(5) 0.0067(19) 0.054(14) Uiso 1 1 d . . .
H29A H -0.0161(11) -0.831(5) -0.5302(18) 0.041(13) Uiso 1 1 d . . .
H29B H -0.0025(13) -0.668(6) -0.525(2) 0.062(16) Uiso 1 1 d . . .

loop_
_atom_site_aniso_label
_atom_site_aniso_U_11
_atom_site_aniso_U_22
_atom_site_aniso_U_33
_atom_site_aniso_U_23
_atom_site_aniso_U_13
_atom_site_aniso_U_12
Na1 0.0247(7) 0.0237(7) 0.0262(8) -0.0010(7) -0.0010(6) 0.0024(6)
Na2 0.0251(7) 0.0294(8) 0.0268(8) -0.0034(7) 0.0022(7) -0.0029(6)
Mg1 0.0172(5) 0.0261(6) 0.0171(7) 0.0008(6) 0.0012(5) 0.0002(4)
Mg2 0.0179(6) 0.0284(6) 0.0169(7) 0.0004(6) -0.0010(5) 0.0004(5)
Si1 0.0239(5) 0.0393(6) 0.0243(6) 0.0023(6) 0.0008(5) 0.0095(4)
Si2 0.0225(5) 0.0379(6) 0.0220(5) -0.0005(5) -0.0009(4) -0.0073(4)
Si3 0.0194(5) 0.0369(6) 0.0221(6) 0.0045(5) 0.0023(4) -0.0015(4)
Si4 0.0293(5) 0.0348(6) 0.0277(6) -0.0034(6) 0.0040(5) 0.0090(5)
Si5 0.0239(5) 0.0512(7) 0.0264(6) 0.0114(6) -0.0047(5) 0.0023(5)
Si6 0.0273(5) 0.0358(6) 0.0295(6) -0.0041(6) -0.0005(5) -0.0072(5)
Si7 0.0208(5) 0.0459(7) 0.0237(6) -0.0010(6) 0.0003(4) 0.0086(5)
Si8 0.0274(5) 0.0425(6) 0.0267(6) -0.0012(6) 0.0001(5) -0.0127(5)
N1 0.0189(15) 0.0322(18) 0.0196(17) 0.0024(15) -0.0002(13) -0.0005(12)
N2 0.0213(15) 0.0305(17) 0.0171(17) -0.0005(14) 0.0006(13) -0.0002(12)
N3 0.0310(17) 0.0333(19) 0.032(2) -0.0023(18) -0.0026(16) 0.0097(14)
N4 0.041(2) 0.0307(19) 0.029(2) 0.0011(17) 0.0011(16) -0.0118(15)
N5 0.0278(17) 0.0312(18) 0.029(2) 0.0024(17) -0.0023(15) 0.0004(13)
N6 0.046(2) 0.0279(18) 0.036(2) 0.0034(17) 0.0044(17) 0.0112(15)
N7 0.0163(14) 0.0304(17) 0.0202(18) -0.0024(15) -0.0039(13) -0.0036(12)
N8 0.0177(15) 0.0360(18) 0.0239(18) 0.0008(16) 0.0024(13) -0.0003(13)
N9 0.0285(17) 0.0271(17) 0.032(2) -0.0035(17) -0.0036(15) 0.0056(13)
N10 0.041(2) 0.035(2) 0.028(2) -0.0029(18) 0.0032(17) -0.0152(15)
N11 0.043(2) 0.054(2) 0.050(3) -0.016(2) 0.0152(19) -0.0008(17)
N12 0.041(2) 0.046(2) 0.041(2) 0.0023(18) 0.0095(17) -0.0139(17)
C1 0.029(2) 0.036(2) 0.018(2) -0.001(2) 0.0021(18) 0.0055(16)
C2 0.042(2) 0.042(2) 0.022(2) 0.000(2) -0.0047(19) 0.0074(19)
C3 0.044(3) 0.046(3) 0.039(3) -0.009(2) -0.004(2) -0.004(2)
C4 0.039(3) 0.061(3) 0.072(4) -0.021(3) 0.003(3) -0.004(2)
C5 0.043(3) 0.043(3) 0.044(3) -0.012(2) -0.006(2) 0.018(2)
C6 0.030(2) 0.067(3) 0.038(3) 0.010(3) 0.011(2) 0.017(2)
C7 0.038(2) 0.053(3) 0.036(3) 0.005(2) -0.003(2) 0.016(2)
C8 0.049(3) 0.040(3) 0.046(3) -0.011(2) -0.003(2) -0.004(2)
C9 0.038(3) 0.080(4) 0.047(3) -0.009(3) 0.002(2) -0.031(2)
C10 0.041(3) 0.059(3) 0.023(2) -0.004(2) -0.0010(19) 0.000(2)
C11 0.031(2) 0.038(2) 0.035(2) 0.011(2) 0.0017(18) -0.0002(17)
C12 0.046(3) 0.062(3) 0.029(3) 0.006(2) 0.002(2) 0.003(2)
C13 0.023(2) 0.061(3) 0.054(3) 0.014(3) 0.003(2) -0.0072(19)
C14 0.078(4) 0.060(3) 0.049(3) -0.015(3) 0.014(3) 0.025(3)
C15 0.029(2) 0.065(3) 0.065(3) 0.008(3) -0.003(2) 0.011(2)
C16 0.053(3) 0.037(3) 0.047(3) 0.009(2) -0.001(2) 0.016(2)
C17 0.080(4) 0.040(3) 0.097(5) 0.000(3) 0.023(4) 0.019(3)
C18 0.068(4) 0.085(4) 0.039(3) 0.002(3) 0.018(3) 0.030(3)
C19 0.032(3) 0.069(3) 0.064(4) -0.011(3) -0.004(3) 0.017(2)
C20 0.032(2) 0.075(4) 0.055(3) -0.015(3) 0.002(2) -0.012(2)
C21 0.088(4) 0.044(3) 0.057(4) 0.011(3) -0.007(3) -0.030(3)
C22 0.046(3) 0.048(3) 0.032(3) 0.003(2) -0.002(2) -0.015(2)
C23 0.061(3) 0.058(3) 0.030(3) 0.000(2) 0.004(2) -0.006(3)
C24 0.062(3) 0.041(3) 0.050(3) -0.013(3) -0.004(3) -0.013(2)
C25 0.036(2) 0.061(3) 0.043(3) -0.005(3) -0.014(2) 0.012(2)
C26 0.055(3) 0.051(3) 0.039(3) 0.003(2) -0.012(2) 0.025(2)
C27 0.074(4) 0.030(3) 0.096(5) 0.012(3) 0.024(4) 0.003(2)
C28 0.059(3) 0.042(3) 0.042(3) 0.004(2) 0.008(2) 0.016(2)
C29 0.031(2) 0.046(3) 0.022(2) 0.000(2) -0.0011(19) -0.0018(19)
C30 0.048(3) 0.072(4) 0.038(3) -0.006(3) 0.017(2) 0.001(3)
C31 0.045(3) 0.061(3) 0.058(3) -0.005(3) 0.007(3) 0.001(2)
C32 0.048(3) 0.080(4) 0.094(5) -0.018(4) 0.010(3) 0.010(3)
C33 0.078(4) 0.096(4) 0.020(3) 0.007(3) -0.001(3) -0.004(3)
C34 0.049(3) 0.045(3) 0.053(3) 0.019(3) -0.002(2) 0.001(2)
C35 0.029(3) 0.112(5) 0.082(4) 0.044(4) -0.006(3) 0.020(3)
C36 0.063(3) 0.039(2) 0.036(3) 0.009(2) -0.006(2) -0.020(2)
C37 0.037(3) 0.063(3) 0.097(5) -0.008(3) 0.021(3) -0.017(2)
C38 0.069(3) 0.048(3) 0.046(3) -0.011(3) -0.020(3) -0.011(3)
C39 0.038(3) 0.105(4) 0.040(3) -0.004(3) 0.001(2) 0.032(3)
C40 0.048(3) 0.038(2) 0.052(3) -0.009(2) 0.013(2) 0.010(2)
C41 0.038(3) 0.066(3) 0.026(2) -0.008(2) 0.001(2) 0.006(2)
C42 0.070(4) 0.085(4) 0.044(3) 0.024(3) -0.025(3) -0.044(3)
C43 0.048(3) 0.040(3) 0.043(3) 0.006(2) 0.001(2) -0.013(2)
C44 0.061(3) 0.054(3) 0.093(5) -0.045(3) 0.025(3) -0.028(3)
C45 0.038(2) 0.040(3) 0.032(3) -0.009(2) -0.005(2) 0.0097(19)
C46 0.056(3) 0.040(3) 0.055(3) 0.006(3) 0.010(3) 0.014(2)
C47 0.027(2) 0.068(3) 0.041(3) -0.010(3) -0.008(2) 0.007(2)
C48 0.042(3) 0.068(3) 0.037(3) -0.015(3) 0.009(2) -0.030(2)
C49 0.088(4) 0.041(3) 0.058(4) -0.013(3) 0.014(3) -0.030(3)
C50 0.061(4) 0.092(4) 0.030(3) -0.012(3) 0.001(3) -0.007(3)
C51 0.072(9) 0.106(12) 0.049(7) 0.010(8) 0.007(6) 0.018(9)
C52 0.040(8) 0.074(6) 0.085(12) -0.010(8) -0.005(7) 0.011(5)
C53 0.028(4) 0.064(5) 0.041(6) 0.007(5) 0.015(4) 0.003(4)
C54 0.034(6) 0.059(6) 0.051(7) 0.010(6) 0.015(6) -0.007(4)
C55 0.034(6) 0.058(6) 0.048(9) 0.020(7) 0.006(6) -0.004(5)
C56 0.049(9) 0.052(9) 0.050(6) 0.023(6) 0.006(6) -0.010(7)
C51A 0.061(7) 0.056(7) 0.040(5) 0.003(5) 0.012(4) -0.003(5)
C52A 0.075(11) 0.083(7) 0.073(9) -0.025(7) -0.016(9) 0.033(7)
C53A 0.037(5) 0.082(6) 0.042(6) -0.019(5) 0.023(4) -0.016(4)
C54A 0.037(5) 0.073(7) 0.032(6) -0.004(5) -0.001(4) -0.009(4)
C55A 0.072(11) 0.083(9) 0.064(11) 0.032(8) 0.004(7) 0.000(8)
C56A 0.040(7) 0.061(11) 0.057(7) -0.018(7) -0.010(5) -0.004(7)

loop_
_atom_type_symbol
_atom_type_description
_atom_type_scat_dispersion_real
_atom_type_scat_dispersion_imag
_atom_type_scat_source
Na Na 0.0362 0.0249 'International Tables Vol C Tables 4.2.6.8 and 6.1.1.4'
Mg Mg 0.0486 0.0363 'International Tables Vol C Tables 4.2.6.8 and 6.1.1.4'
Si Si 0.0817 0.0704 'International Tables Vol C Tables 4.2.6.8 and 6.1.1.4'
N N 0.0061 0.0033 'International Tables Vol C Tables 4.2.6.8 and 6.1.1.4'
C C 0.0033 0.0016 'International Tables Vol C Tables 4.2.6.8 and 6.1.1.4'
H H 0.0000 0.0000 'International Tables Vol C Tables 4.2.6.8 and 6.1.1.4'

loop_
_geom_angle_atom_site_label_1
_geom_angle_atom_site_label_2
_geom_angle_atom_site_label_3
_geom_angle
N3 Na1 N6 153.75(13)
N3 Na1 N5 98.83(12)
N6 Na1 N5 73.35(12)
N3 Na1 N4 74.61(12)
N6 Na1 N4 103.65(12)
N5 Na1 N4 159.21(13)
N3 Na1 C1 102.87(12)
N6 Na1 C1 103.34(12)
N5 Na1 C1 110.22(12)
N4 Na1 C1 90.54(12)
N3 Na1 H1B 116.3(11)
N6 Na1 H1B 88.9(11)
N5 Na1 H1B 118.1(11)
N4 Na1 H1B 81.9(11)
C1 Na1 H1B 19.0(10)
N12 Na2 N10 151.93(14)
N12 Na2 N11 72.99(12)
N10 Na2 N11 98.81(13)
N12 Na2 N9 103.08(12)
N10 Na2 N9 73.68(12)
N11 Na2 N9 156.79(14)
N12 Na2 C29 102.35(14)
N10 Na2 C29 105.61(13)
N11 Na2 C29 111.23(14)
N9 Na2 C29 91.97(12)
N12 Na2 H29A 89.7(11)
N10 Na2 H29A 117.0(11)
N11 Na2 H29A 118.9(10)
N9 Na2 H29A 83.5(10)
C29 Na2 H29A 17.2(10)
N2 Mg1 N1 122.63(14)
N2 Mg1 C1 117.75(15)
N1 Mg1 C1 119.60(15)
N2 Mg1 Si2 102.44(10)
N1 Mg1 Si2 28.57(9)
C1 Mg1 Si2 133.68(12)
N2 Mg1 Si3 28.13(9)
N1 Mg1 Si3 105.67(10)
C1 Mg1 Si3 129.55(12)
Si2 Mg1 Si3 96.75(5)
N2 Mg1 Si4 27.82(9)
N1 Mg1 Si4 135.31(11)
C1 Mg1 Si4 98.99(12)
Si2 Mg1 Si4 107.72(5)
Si3 Mg1 Si4 55.89(4)
N2 Mg1 Si1 134.43(10)
N1 Mg1 Si1 27.20(9)
C1 Mg1 Si1 102.80(12)
Si2 Mg1 Si1 55.71(4)
Si3 Mg1 Si1 108.53(5)
Si4 Mg1 Si1 158.21(6)
N8 Mg2 N7 123.22(14)
N8 Mg2 C29 120.72(16)
N7 Mg2 C29 116.04(16)
N8 Mg2 Si5 105.48(11)
N7 Mg2 Si5 28.43(9)
C29 Mg2 Si5 128.87(13)
N8 Mg2 Si7 27.71(9)
N7 Mg2 Si7 103.06(10)
C29 Mg2 Si7 135.15(13)
Si5 Mg2 Si7 95.97(5)
N8 Mg2 Si8 27.59(9)
N7 Mg2 Si8 137.17(11)
C29 Mg2 Si8 101.99(14)
Si5 Mg2 Si8 110.70(5)
Si7 Mg2 Si8 55.29(4)
N8 Mg2 Si6 135.34(11)
N7 Mg2 Si6 27.23(9)
C29 Mg2 Si6 98.04(14)
Si5 Mg2 Si6 55.63(4)
Si7 Mg2 Si6 108.43(5)
Si8 Mg2 Si6 159.93(6)
N1 Si1 C7 114.44(18)
N1 Si1 C5 111.95(17)
C7 Si1 C5 105.2(2)
N1 Si1 C6 113.69(18)
C7 Si1 C6 105.3(2)
C5 Si1 C6 105.5(2)
N1 Si1 Mg1 33.45(11)
C7 Si1 Mg1 127.60(15)
C5 Si1 Mg1 78.52(13)
C6 Si1 Mg1 124.42(14)
N1 Si2 C8 111.25(18)
N1 Si2 C10 113.27(18)
C8 Si2 C10 106.2(2)
N1 Si2 C9 114.11(19)
C8 Si2 C9 105.9(2)
C10 Si2 C9 105.5(2)
N1 Si2 Mg1 34.88(10)
C8 Si2 Mg1 78.44(14)
C10 Si2 Mg1 113.75(15)
C9 Si2 Mg1 137.62(16)
N2 Si3 C11 110.41(17)
N2 Si3 C13 114.54(19)
C11 Si3 C13 104.9(2)
N2 Si3 C12 114.1(2)
C11 Si3 C12 106.3(2)
C13 Si3 C12 105.9(2)
N2 Si3 Mg1 34.22(11)
C11 Si3 Mg1 76.30(13)
C13 Si3 Mg1 128.39(17)
C12 Si3 Mg1 123.62(16)
N2 Si4 C16 111.39(18)
N2 Si4 C14 113.9(2)
C16 Si4 C14 106.3(2)
N2 Si4 C15 113.67(19)
C16 Si4 C15 105.9(2)
C14 Si4 C15 105.1(3)
N2 Si4 Mg1 33.63(11)
C16 Si4 Mg1 78.66(14)
C14 Si4 Mg1 133.66(19)
C15 Si4 Mg1 117.99(17)
N7 Si5 C35 113.9(2)
N7 Si5 C34 110.85(19)
C35 Si5 C34 105.8(2)
N7 Si5 C33 113.4(2)
C35 Si5 C33 105.8(3)
C34 Si5 C33 106.6(3)
N7 Si5 Mg2 34.71(10)
C35 Si5 Mg2 129.6(2)
C34 Si5 Mg2 76.36(15)
C33 Si5 Mg2 122.08(19)
N7 Si6 C36 110.81(17)
N7 Si6 C38 114.3(2)
C36 Si6 C38 105.6(2)
N7 Si6 C37 114.20(19)
C36 Si6 C37 106.8(3)
C38 Si6 C37 104.4(3)
N7 Si6 Mg2 33.11(11)
C36 Si6 Mg2 78.85(14)
C38 Si6 Mg2 134.24(18)
C37 Si6 Mg2 118.01(18)
N8 Si7 C40 110.38(18)
N8 Si7 C39 113.6(2)
C40 Si7 C39 106.2(2)
N8 Si7 C41 113.70(19)
C40 Si7 C41 106.6(2)
C39 Si7 C41 105.8(2)
N8 Si7 Mg2 33.55(10)
C40 Si7 Mg2 77.88(14)
C39 Si7 Mg2 133.39(17)
C41 Si7 Mg2 117.59(15)
N8 Si8 C44 111.10(18)
N8 Si8 C43 114.91(19)
C44 Si8 C43 105.0(2)
N8 Si8 C42 113.6(2)
C44 Si8 C42 106.5(3)
C43 Si8 C42 105.0(2)
N8 Si8 Mg2 33.32(10)
C44 Si8 Mg2 78.40(15)
C43 Si8 Mg2 132.58(16)
C42 Si8 Mg2 119.54(16)
Si1 N1 Si2 123.90(18)
Si1 N1 Mg1 119.35(17)
Si2 N1 Mg1 116.55(17)
Si3 N2 Si4 123.57(19)
Si3 N2 Mg1 117.65(17)
Si4 N2 Mg1 118.54(17)
C17 N3 C18 108.4(4)
C17 N3 C19 105.8(4)
C18 N3 C19 112.4(4)
C17 N3 Na1 109.9(3)
C18 N3 Na1 118.5(3)
C19 N3 Na1 101.1(3)
C22 N4 C20 110.4(4)
C22 N4 C21 108.0(4)
C20 N4 C21 109.2(4)
C22 N4 Na1 109.2(3)
C20 N4 Na1 104.3(3)
C21 N4 Na1 115.6(3)
C23 N5 C24 108.2(4)
C23 N5 C25 111.1(4)
C24 N5 C25 107.4(4)
C23 N5 Na1 107.3(3)
C24 N5 Na1 118.7(3)
C25 N5 Na1 104.2(3)
C28 N6 C27 108.3(4)
C28 N6 C26 110.3(4)
C27 N6 C26 108.7(4)
C28 N6 Na1 102.6(3)
C27 N6 Na1 119.2(3)
C26 N6 Na1 107.6(2)
Si5 N7 Si6 123.39(18)
Si5 N7 Mg2 116.86(16)
Si6 N7 Mg2 119.67(18)
Si7 N8 Si8 122.14(18)
Si7 N8 Mg2 118.74(17)
Si8 N8 Mg2 119.09(17)
C45 N9 C47 110.5(4)
C45 N9 C46 108.5(3)
C47 N9 C46 108.4(4)
C45 N9 Na2 108.7(2)
C47 N9 Na2 104.9(2)
C46 N9 Na2 115.7(3)
C48 N10 C50 109.4(4)
C48 N10 C49 110.6(4)
C50 N10 C49 109.7(4)
C48 N10 Na2 104.7(3)
C50 N10 Na2 113.5(3)
C49 N10 Na2 108.8(3)
C51 N11 C52A 124.1(12)
C51 N11 C52 111.8(12)
C52A N11 C52 22.2(9)
C51 N11 C51A 29.2(7)
C52A N11 C51A 103.1(9)
C52 N11 C51A 85.8(10)
C51 N11 C53A 75.9(8)
C52A N11 C53A 116.1(9)
C52 N11 C53A 135.0(9)
C51A N11 C53A 103.7(6)
C51 N11 C53 116.1(9)
C52A N11 C53 81.0(8)
C52 N11 C53 103.2(7)
C51A N11 C53 138.5(7)
C53A N11 C53 42.8(5)
C51 N11 Na2 115.3(8)
C52A N11 Na2 112.9(10)
C52 N11 Na2 109.5(10)
C51A N11 Na2 115.4(6)
C53A N11 Na2 105.6(4)
C53 N11 Na2 99.8(4)
C56 N12 C56A 16.2(14)
C56 N12 C55A 126.1(12)
C56A N12 C55A 110.6(11)
C56 N12 C55 107.7(11)
C56A N12 C55 92.5(12)
C55A N12 C55 18.6(13)
C56 N12 C54A 94.8(10)
C56A N12 C54A 107.6(9)
C55A N12 C54A 114.3(13)
C55 N12 C54A 118.4(12)
C56 N12 C54 111.9(11)
C56A N12 C54 122.6(11)
C55A N12 C54 96.3(12)
C55 N12 C54 103.4(11)
C54A N12 C54 19.2(8)
C56 N12 Na2 105.2(10)
C56A N12 Na2 109.6(10)
C55A N12 Na2 108.0(10)
C55 N12 Na2 120.5(9)
C54A N12 Na2 106.5(7)
C54 N12 Na2 108.3(6)
C2 C1 Mg1 113.6(3)
C2 C1 Na1 97.0(3)
Mg1 C1 Na1 147.96(19)
C2 C1 H1A 106(2)
Mg1 C1 H1A 114(2)
Na1 C1 H1A 63(2)
C2 C1 H1B 109(3)
Mg1 C1 H1B 103(3)
Na1 C1 H1B 56(3)
H1A C1 H1B 111(4)
C3 C2 C1 113.8(4)
C3 C2 H2A 108.8
C1 C2 H2A 108.8
C3 C2 H2B 108.8
C1 C2 H2B 108.8
H2A C2 H2B 107.7
C2 C3 C4 114.3(4)
C2 C3 H3A 108.7
C4 C3 H3A 108.7
C2 C3 H3B 108.7
C4 C3 H3B 108.7
H3A C3 H3B 107.6
C3 C4 H4A 109.5
C3 C4 H4B 109.5
H4A C4 H4B 109.5
C3 C4 H4C 109.5
H4A C4 H4C 109.5
H4B C4 H4C 109.5
Si1 C5 H5A 109.5
Si1 C5 H5B 109.5
H5A C5 H5B 109.5
Si1 C5 H5C 109.5
H5A C5 H5C 109.5
H5B C5 H5C 109.5
Si1 C6 H6A 109.5
Si1 C6 H6B 109.5
H6A C6 H6B 109.5
Si1 C6 H6C 109.5
H6A C6 H6C 109.5
H6B C6 H6C 109.5
Si1 C7 H7A 109.5
Si1 C7 H7B 109.5
H7A C7 H7B 109.5
Si1 C7 H7C 109.5
H7A C7 H7C 109.5
H7B C7 H7C 109.5
Si2 C8 H8A 109.5
Si2 C8 H8B 109.5
H8A C8 H8B 109.5
Si2 C8 H8C 109.5
H8A C8 H8C 109.5
H8B C8 H8C 109.5
Si2 C9 H9A 109.5
Si2 C9 H9B 109.5
H9A C9 H9B 109.5
Si2 C9 H9C 109.5
H9A C9 H9C 109.5
H9B C9 H9C 109.5
Si2 C10 H10A 109.5
Si2 C10 H10B 109.5
H10A C10 H10B 109.5
Si2 C10 H10C 109.5
H10A C10 H10C 109.5
H10B C10 H10C 109.5
Si3 C11 H11A 109.5
Si3 C11 H11B 109.5
H11A C11 H11B 109.5
Si3 C11 H11C 109.5
H11A C11 H11C 109.5
H11B C11 H11C 109.5
Si3 C12 H12A 109.5
Si3 C12 H12B 109.5
H12A C12 H12B 109.5
Si3 C12 H12C 109.5
H12A C12 H12C 109.5
H12B C12 H12C 109.5
Si3 C13 H13A 109.5
Si3 C13 H13B 109.5
H13A C13 H13B 109.5
Si3 C13 H13C 109.5
H13A C13 H13C 109.5
H13B C13 H13C 109.5
Si4 C14 H14A 109.5
Si4 C14 H14B 109.5
H14A C14 H14B 109.5
Si4 C14 H14C 109.5
H14A C14 H14C 109.5
H14B C14 H14C 109.5
Si4 C15 H15A 109.5
Si4 C15 H15B 109.5
H15A C15 H15B 109.5
Si4 C15 H15C 109.5
H15A C15 H15C 109.5
H15B C15 H15C 109.5
Si4 C16 H16A 109.5
Si4 C16 H16B 109.5
H16A C16 H16B 109.5
Si4 C16 H16C 109.5
H16A C16 H16C 109.5
H16B C16 H16C 109.5
N3 C17 H17A 109.5
N3 C17 H17B 109.5
H17A C17 H17B 109.5
N3 C17 H17C 109.5
H17A C17 H17C 109.5
H17B C17 H17C 109.5
N3 C18 H18A 109.5
N3 C18 H18B 109.5
H18A C18 H18B 109.5
N3 C18 H18C 109.5
H18A C18 H18C 109.5
H18B C18 H18C 109.5
C20 C19 N3 114.5(4)
C20 C19 H19A 108.6
N3 C19 H19A 108.6
C20 C19 H19B 108.6
N3 C19 H19B 108.6
H19A C19 H19B 107.6
N4 C20 C19 115.3(4)
N4 C20 H20A 108.4
C19 C20 H20A 108.4
N4 C20 H20B 108.4
C19 C20 H20B 108.4
H20A C20 H20B 107.5
N4 C21 H21A 109.5
N4 C21 H21B 109.5
H21A C21 H21B 109.5
N4 C21 H21C 109.5
H21A C21 H21C 109.5
H21B C21 H21C 109.5
N4 C22 H22A 109.5
N4 C22 H22B 109.5
H22A C22 H22B 109.5
N4 C22 H22C 109.5
H22A C22 H22C 109.5
H22B C22 H22C 109.5
N5 C23 H23A 109.5
N5 C23 H23B 109.5
H23A C23 H23B 109.5
N5 C23 H23C 109.5
H23A C23 H23C 109.5
H23B C23 H23C 109.5
N5 C24 H24A 109.5
N5 C24 H24B 109.5
H24A C24 H24B 109.5
N5 C24 H24C 109.5
H24A C24 H24C 109.5
H24B C24 H24C 109.5
N5 C25 C26 112.8(4)
N5 C25 H25A 109.0
C26 C25 H25A 109.0
N5 C25 H25B 109.0
C26 C25 H25B 109.0
H25A C25 H25B 107.8
N6 C26 C25 114.9(4)
N6 C26 H26A 108.5
C25 C26 H26A 108.5
N6 C26 H26B 108.5
C25 C26 H26B 108.5
H26A C26 H26B 107.5
N6 C27 H27A 109.5
N6 C27 H27B 109.5
H27A C27 H27B 109.5
N6 C27 H27C 109.5
H27A C27 H27C 109.5
H27B C27 H27C 109.5
N6 C28 H28A 109.5
N6 C28 H28B 109.5
H28A C28 H28B 109.5
N6 C28 H28C 109.5
H28A C28 H28C 109.5
H28B C28 H28C 109.5
C30 C29 Mg2 112.2(3)
C30 C29 Na2 101.0(3)
Mg2 C29 Na2 144.9(2)
C30 C29 H29A 107(3)
Mg2 C29 H29A 108(3)
Na2 C29 H29A 49(3)
C30 C29 H29B 107(3)
Mg2 C29 H29B 111(3)
Na2 C29 H29B 67(3)
H29A C29 H29B 112(4)
C31 C30 C29 115.4(4)
C31 C30 H30A 108.4
C29 C30 H30A 108.4
C31 C30 H30B 108.4
C29 C30 H30B 108.4
H30A C30 H30B 107.5
C30 C31 C32 116.1(5)
C30 C31 H31A 108.3
C32 C31 H31A 108.3
C30 C31 H31B 108.3
C32 C31 H31B 108.3
H31A C31 H31B 107.4
C31 C32 H32A 109.5
C31 C32 H32B 109.5
H32A C32 H32B 109.5
C31 C32 H32C 109.5
H32A C32 H32C 109.5
H32B C32 H32C 109.5
Si5 C33 H33A 109.5
Si5 C33 H33B 109.5
H33A C33 H33B 109.5
Si5 C33 H33C 109.5
H33A C33 H33C 109.5
H33B C33 H33C 109.5
Si5 C34 H34A 109.5
Si5 C34 H34B 109.5
H34A C34 H34B 109.5
Si5 C34 H34C 109.5
H34A C34 H34C 109.5
H34B C34 H34C 109.5
Si5 C35 H35A 109.5
Si5 C35 H35B 109.5
H35A C35 H35B 109.5
Si5 C35 H35C 109.5
H35A C35 H35C 109.5
H35B C35 H35C 109.5
Si6 C36 H36A 109.5
Si6 C36 H36B 109.5
H36A C36 H36B 109.5
Si6 C36 H36C 109.5
H36A C36 H36C 109.5
H36B C36 H36C 109.5
Si6 C37 H37A 109.5
Si6 C37 H37B 109.5
H37A C37 H37B 109.5
Si6 C37 H37C 109.5
H37A C37 H37C 109.5
H37B C37 H37C 109.5
Si6 C38 H38A 109.5
Si6 C38 H38B 109.5
H38A C38 H38B 109.5
Si6 C38 H38C 109.5
H38A C38 H38C 109.5
H38B C38 H38C 109.5
Si7 C39 H39A 109.5
Si7 C39 H39B 109.5
H39A C39 H39B 109.5
Si7 C39 H39C 109.5
H39A C39 H39C 109.5
H39B C39 H39C 109.5
Si7 C40 H40A 109.5
Si7 C40 H40B 109.5
H40A C40 H40B 109.5
Si7 C40 H40C 109.5
H40A C40 H40C 109.5
H40B C40 H40C 109.5
Si7 C41 H41A 109.5
Si7 C41 H41B 109.5
H41A C41 H41B 109.5
Si7 C41 H41C 109.5
H41A C41 H41C 109.5
H41B C41 H41C 109.5
Si8 C42 H42A 109.5
Si8 C42 H42B 109.5
H42A C42 H42B 109.5
Si8 C42 H42C 109.5
H42A C42 H42C 109.5
H42B C42 H42C 109.5
Si8 C43 H43A 109.5
Si8 C43 H43B 109.5
H43A C43 H43B 109.5
Si8 C43 H43C 109.5
H43A C43 H43C 109.5
H43B C43 H43C 109.5
Si8 C44 H44A 109.5
Si8 C44 H44B 109.5
H44A C44 H44B 109.5
Si8 C44 H44C 109.5
H44A C44 H44C 109.5
H44B C44 H44C 109.5
N9 C45 H45A 109.5
N9 C45 H45B 109.5
H45A C45 H45B 109.5
N9 C45 H45C 109.5
H45A C45 H45C 109.5
H45B C45 H45C 109.5
N9 C46 H46A 109.5
N9 C46 H46B 109.5
H46A C46 H46B 109.5
N9 C46 H46C 109.5
H46A C46 H46C 109.5
H46B C46 H46C 109.5
N9 C47 C48 113.1(4)
N9 C47 H47A 109.0
C48 C47 H47A 109.0
N9 C47 H47B 109.0
C48 C47 H47B 109.0
H47A C47 H47B 107.8
N10 C48 C47 114.8(4)
N10 C48 H48A 108.6
C47 C48 H48A 108.6
N10 C48 H48B 108.6
C47 C48 H48B 108.6
H48A C48 H48B 107.6
N10 C49 H49A 109.5
N10 C49 H49B 109.5
H49A C49 H49B 109.5
N10 C49 H49C 109.5
H49A C49 H49C 109.5
H49B C49 H49C 109.5
N10 C50 H50A 109.5
N10 C50 H50B 109.5
H50A C50 H50B 109.5
N10 C50 H50C 109.5
H50A C50 H50C 109.5
H50B C50 H50C 109.5
N11 C51 H51A 109.5
N11 C51 H51B 109.5
N11 C51 H51C 109.5
N11 C52 H52A 109.5
N11 C52 H52B 109.5
N11 C52 H52C 109.5
N11 C53 C54 108.4(10)
N11 C53 H53A 110.0
C54 C53 H53A 110.0
N11 C53 H53B 110.0
C54 C53 H53B 110.0
H53A C53 H53B 108.4
N12 C54 C53 112.0(8)
N12 C54 H54A 109.2
C53 C54 H54A 109.2
N12 C54 H54B 109.2
C53 C54 H54B 109.2
H54A C54 H54B 107.9
N12 C55 H55A 109.5
N12 C55 H55B 109.5
N12 C55 H55C 109.5
N12 C56 H56A 109.5
N12 C56 H56B 109.5
N12 C56 H56C 109.5
N11 C51A H51D 109.5
N11 C51A H51E 109.5
H51D C51A H51E 109.5
N11 C51A H51F 109.5
H51D C51A H51F 109.5
H51E C51A H51F 109.5
N11 C52A H52D 109.5
N11 C52A H52E 109.5
H52D C52A H52E 109.5
N11 C52A H52F 109.5
H52D C52A H52F 109.5
H52E C52A H52F 109.5
N11 C53A C54A 111.1(10)
N11 C53A H53C 109.4
C54A C53A H53C 109.4
N11 C53A H53D 109.4
C54A C53A H53D 109.4
H53C C53A H53D 108.0
N12 C54A C53A 110.7(8)
N12 C54A H54C 109.5
C53A C54A H54C 109.5
N12 C54A H54D 109.5
C53A C54A H54D 109.5
H54C C54A H54D 108.1
N12 C55A H55D 109.5
N12 C55A H55E 109.5
H55D C55A H55E 109.5
N12 C55A H55F 109.5
H55D C55A H55F 109.5
H55E C55A H55F 109.5
N12 C56A H56D 109.5
N12 C56A H56E 109.5
H56D C56A H56E 109.5
N12 C56A H56F 109.5
H56D C56A H56F 109.5
H56E C56A H56F 109.5

loop_
_geom_bond_atom_site_label_1
_geom_bond_atom_site_label_2
_geom_bond_distance
Na1 N3 2.505(3)
Na1 N6 2.533(4)
Na1 N5 2.538(4)
Na1 N4 2.583(4)
Na1 C1 2.986(5)
Na1 H1B 2.56(5)
Na2 N12 2.498(4)
Na2 N10 2.513(4)
Na2 N11 2.573(4)
Na2 N9 2.585(3)
Na2 C29 3.001(5)
Na2 H29A 2.48(5)
Mg1 N2 2.024(3)
Mg1 N1 2.036(3)
Mg1 C1 2.170(4)
Mg1 Si2 3.1843(16)
Mg1 Si3 3.1881(16)
Mg1 Si4 3.2100(16)
Mg1 Si1 3.2187(15)
Mg2 N8 2.019(3)
Mg2 N7 2.027(3)
Mg2 C29 2.177(5)
Mg2 Si5 3.1756(17)
Mg2 Si7 3.2027(16)
Mg2 Si8 3.2115(15)
Mg2 Si6 3.2244(16)
Si1 N1 1.688(3)
Si1 C7 1.878(4)
Si1 C5 1.884(5)
Si1 C6 1.895(4)
Si2 N1 1.702(3)
Si2 C8 1.865(5)
Si2 C10 1.876(5)
Si2 C9 1.883(4)
Si3 N2 1.697(3)
Si3 C11 1.871(4)
Si3 C13 1.888(4)
Si3 C12 1.889(5)
Si4 N2 1.706(3)
Si4 C16 1.876(5)
Si4 C14 1.876(5)
Si4 C15 1.889(5)
Si5 N7 1.695(3)
Si5 C35 1.873(5)
Si5 C34 1.878(5)
Si5 C33 1.882(5)
Si6 N7 1.698(3)
Si6 C36 1.871(5)
Si6 C38 1.871(5)
Si6 C37 1.888(5)
Si7 N8 1.699(3)
Si7 C40 1.872(5)
Si7 C39 1.873(5)
Si7 C41 1.875(5)
Si8 N8 1.702(3)
Si8 C44 1.867(5)
Si8 C43 1.873(4)
Si8 C42 1.887(5)
N3 C17 1.457(6)
N3 C18 1.464(6)
N3 C19 1.483(6)
N4 C22 1.464(5)
N4 C20 1.465(6)
N4 C21 1.467(5)
N5 C23 1.455(5)
N5 C24 1.463(5)
N5 C25 1.475(5)
N6 C28 1.449(6)
N6 C27 1.463(6)
N6 C26 1.479(6)
N9 C45 1.463(5)
N9 C47 1.464(5)
N9 C46 1.470(5)
N10 C48 1.456(6)
N10 C50 1.460(6)
N10 C49 1.464(6)
N11 C51 1.444(9)
N11 C52A 1.449(8)
N11 C52 1.471(9)
N11 C51A 1.491(8)
N11 C53A 1.494(7)
N11 C53 1.497(8)
N12 C56 1.456(9)
N12 C56A 1.461(8)
N12 C55A 1.474(9)
N12 C55 1.482(9)
N12 C54A 1.485(8)
N12 C54 1.490(8)
C1 C2 1.531(6)
C1 H1A 0.97(4)
C1 H1B 1.01(5)
C2 C3 1.507(6)
C2 H2A 0.9900
C2 H2B 0.9900
C3 C4 1.525(6)
C3 H3A 0.9900
C3 H3B 0.9900
C4 H4A 0.9800
C4 H4B 0.9800
C4 H4C 0.9800
C5 H5A 0.9800
C5 H5B 0.9800
C5 H5C 0.9800
C6 H6A 0.9800
C6 H6B 0.9800
C6 H6C 0.9800
C7 H7A 0.9800
C7 H7B 0.9800
C7 H7C 0.9800
C8 H8A 0.9800
C8 H8B 0.9800
C8 H8C 0.9800
C9 H9A 0.9800
C9 H9B 0.9800
C9 H9C 0.9800
C10 H10A 0.9800
C10 H10B 0.9800
C10 H10C 0.9800
C11 H11A 0.9800
C11 H11B 0.9800
C11 H11C 0.9800
C12 H12A 0.9800
C12 H12B 0.9800
C12 H12C 0.9800
C13 H13A 0.9800
C13 H13B 0.9800
C13 H13C 0.9800
C14 H14A 0.9800
C14 H14B 0.9800
C14 H14C 0.9800
C15 H15A 0.9800
C15 H15B 0.9800
C15 H15C 0.9800
C16 H16A 0.9800
C16 H16B 0.9800
C16 H16C 0.9800
C17 H17A 0.9800
C17 H17B 0.9800
C17 H17C 0.9800
C18 H18A 0.9800
C18 H18B 0.9800
C18 H18C 0.9800
C19 C20 1.477(7)
C19 H19A 0.9900
C19 H19B 0.9900
C20 H20A 0.9900
C20 H20B 0.9900
C21 H21A 0.9800
C21 H21B 0.9800
C21 H21C 0.9800
C22 H22A 0.9800
C22 H22B 0.9800
C22 H22C 0.9800
C23 H23A 0.9800
C23 H23B 0.9800
C23 H23C 0.9800
C24 H24A 0.9800
C24 H24B 0.9800
C24 H24C 0.9800
C25 C26 1.498(6)
C25 H25A 0.9900
C25 H25B 0.9900
C26 H26A 0.9900
C26 H26B 0.9900
C27 H27A 0.9800
C27 H27B 0.9800
C27 H27C 0.9800
C28 H28A 0.9800
C28 H28B 0.9800
C28 H28C 0.9800
C29 C30 1.526(6)
C29 H29A 0.97(4)
C29 H29B 0.88(5)
C30 C31 1.462(7)
C30 H30A 0.9900
C30 H30B 0.9900
C31 C32 1.538(7)
C31 H31A 0.9900
C31 H31B 0.9900
C32 H32A 0.9800
C32 H32B 0.9800
C32 H32C 0.9800
C33 H33A 0.9800
C33 H33B 0.9800
C33 H33C 0.9800
C34 H34A 0.9800
C34 H34B 0.9800
C34 H34C 0.9800
C35 H35A 0.9800
C35 H35B 0.9800
C35 H35C 0.9800
C36 H36A 0.9800
C36 H36B 0.9800
C36 H36C 0.9800
C37 H37A 0.9800
C37 H37B 0.9800
C37 H37C 0.9800
C38 H38A 0.9800
C38 H38B 0.9800
C38 H38C 0.9800
C39 H39A 0.9800
C39 H39B 0.9800
C39 H39C 0.9800
C40 H40A 0.9800
C40 H40B 0.9800
C40 H40C 0.9800
C41 H41A 0.9800
C41 H41B 0.9800
C41 H41C 0.9800
C42 H42A 0.9800
C42 H42B 0.9800
C42 H42C 0.9800
C43 H43A 0.9800
C43 H43B 0.9800
C43 H43C 0.9800
C44 H44A 0.9800
C44 H44B 0.9800
C44 H44C 0.9800
C45 H45A 0.9800
C45 H45B 0.9800
C45 H45C 0.9800
C46 H46A 0.9800
C46 H46B 0.9800
C46 H46C 0.9800
C47 C48 1.504(6)
C47 H47A 0.9900
C47 H47B 0.9900
C48 H48A 0.9900
C48 H48B 0.9900
C49 H49A 0.9800
C49 H49B 0.9800
C49 H49C 0.9800
C50 H50A 0.9800
C50 H50B 0.9800
C50 H50C 0.9800
C51 H51A 0.9800
C51 H51B 0.9800
C51 H51C 0.9800
C52 H52A 0.9800
C52 H52B 0.9800
C52 H52C 0.9800
C53 C54 1.523(9)
C53 H53A 0.9900
C53 H53B 0.9900
C54 H54A 0.9900
C54 H54B 0.9900
C55 H55A 0.9800
C55 H55B 0.9800
C55 H55C 0.9800
C56 H56A 0.9800
C56 H56B 0.9800
C56 H56C 0.9800
C51A H51D 0.9800
C51A H51E 0.9800
C51A H51F 0.9800
C52A H52D 0.9800
C52A H52E 0.9800
C52A H52F 0.9800
C53A C54A 1.517(9)
C53A H53C 0.9900
C53A H53D 0.9900
C54A H54C 0.9900
C54A H54D 0.9900
C55A H55D 0.9800
C55A H55E 0.9800
C55A H55F 0.9800
C56A H56D 0.9800
C56A H56E 0.9800
C56A H56F 0.9800

loop_
_geom_torsion_atom_site_label_1
_geom_torsion_atom_site_label_2
_geom_torsion_atom_site_label_3
_geom_torsion_atom_site_label_4
_geom_torsion
N2 Mg1 Si1 N1 -75.2(2)
C1 Mg1 Si1 N1 131.8(2)
Si2 Mg1 Si1 N1 -2.84(19)
Si3 Mg1 Si1 N1 -88.3(2)
Si4 Mg1 Si1 N1 -47.3(2)
N2 Mg1 Si1 C7 2.2(3)
N1 Mg1 Si1 C7 77.4(3)
C1 Mg1 Si1 C7 -150.8(2)
Si2 Mg1 Si1 C7 74.6(2)
Si3 Mg1 Si1 C7 -10.9(2)
Si4 Mg1 Si1 C7 30.1(3)
N2 Mg1 Si1 C5 102.6(2)
N1 Mg1 Si1 C5 177.8(3)
C1 Mg1 Si1 C5 -50.4(2)
Si2 Mg1 Si1 C5 174.95(17)
Si3 Mg1 Si1 C5 89.46(17)
Si4 Mg1 Si1 C5 130.5(2)
N2 Mg1 Si1 C6 -156.3(2)
N1 Mg1 Si1 C6 -81.2(3)
C1 Mg1 Si1 C6 50.6(2)
Si2 Mg1 Si1 C6 -84.0(2)
Si3 Mg1 Si1 C6 -169.5(2)
Si4 Mg1 Si1 C6 -128.5(2)
N2 Mg1 Si2 N1 138.5(2)
C1 Mg1 Si2 N1 -71.0(3)
Si3 Mg1 Si2 N1 110.58(19)
Si4 Mg1 Si2 N1 166.87(19)
Si1 Mg1 Si2 N1 2.72(18)
N2 Mg1 Si2 C8 -61.31(19)
N1 Mg1 Si2 C8 160.1(2)
C1 Mg1 Si2 C8 89.1(2)
Si3 Mg1 Si2 C8 -89.28(16)
Si4 Mg1 Si2 C8 -32.99(17)
Si1 Mg1 Si2 C8 162.86(17)
N2 Mg1 Si2 C10 41.45(19)
N1 Mg1 Si2 C10 -97.1(2)
C1 Mg1 Si2 C10 -168.1(2)
Si3 Mg1 Si2 C10 13.49(17)
Si4 Mg1 Si2 C10 69.78(17)
Si1 Mg1 Si2 C10 -94.38(17)
N2 Mg1 Si2 C9 -162.3(3)
N1 Mg1 Si2 C9 59.2(3)
C1 Mg1 Si2 C9 -11.8(3)
Si3 Mg1 Si2 C9 169.8(3)
Si4 Mg1 Si2 C9 -133.9(3)
Si1 Mg1 Si2 C9 61.9(3)
N1 Mg1 Si3 N2 131.5(2)
C1 Mg1 Si3 N2 -74.7(2)
Si2 Mg1 Si3 N2 103.8(2)
Si4 Mg1 Si3 N2 -3.05(19)
Si1 Mg1 Si3 N2 159.8(2)
N2 Mg1 Si3 C11 175.4(2)
N1 Mg1 Si3 C11 -53.09(17)
C1 Mg1 Si3 C11 100.7(2)
Si2 Mg1 Si3 C11 -80.80(14)
Si4 Mg1 Si3 C11 172.35(15)
Si1 Mg1 Si3 C11 -24.76(15)
N2 Mg1 Si3 C13 77.1(3)
N1 Mg1 Si3 C13 -151.4(2)
C1 Mg1 Si3 C13 2.4(3)
Si2 Mg1 Si3 C13 -179.08(19)
Si4 Mg1 Si3 C13 74.1(2)
Si1 Mg1 Si3 C13 -123.0(2)
N2 Mg1 Si3 C12 -83.9(3)
N1 Mg1 Si3 C12 47.6(2)
C1 Mg1 Si3 C12 -158.6(2)
Si2 Mg1 Si3 C12 19.90(19)
Si4 Mg1 Si3 C12 -86.95(19)
Si1 Mg1 Si3 C12 75.94(19)
N1 Mg1 Si4 N2 -74.2(2)
C1 Mg1 Si4 N2 135.3(2)
Si2 Mg1 Si4 N2 -83.1(2)
Si3 Mg1 Si4 N2 3.08(19)
Si1 Mg1 Si4 N2 -45.6(2)
N2 Mg1 Si4 C16 166.6(3)
N1 Mg1 Si4 C16 92.5(2)
C1 Mg1 Si4 C16 -58.1(2)
Si2 Mg1 Si4 C16 83.59(17)
Si3 Mg1 Si4 C16 169.73(17)
Si1 Mg1 Si4 C16 121.0(2)
N2 Mg1 Si4 C14 64.9(3)
N1 Mg1 Si4 C14 -9.3(3)
C1 Mg1 Si4 C14 -159.9(3)
Si2 Mg1 Si4 C14 -18.2(3)
Si3 Mg1 Si4 C14 68.0(3)
Si1 Mg1 Si4 C14 19.2(3)
N2 Mg1 Si4 C15 -91.2(3)
N1 Mg1 Si4 C15 -165.4(2)
C1 Mg1 Si4 C15 44.0(2)
Si2 Mg1 Si4 C15 -174.30(18)
Si3 Mg1 Si4 C15 -88.16(19)
Si1 Mg1 Si4 C15 -136.9(2)
N8 Mg2 Si5 N7 133.0(2)
C29 Mg2 Si5 N7 -72.3(3)
Si7 Mg2 Si5 N7 106.51(19)
Si8 Mg2 Si5 N7 161.6(2)
Si6 Mg2 Si5 N7 -1.76(19)
N8 Mg2 Si5 C35 -152.8(3)
N7 Mg2 Si5 C35 74.2(3)
C29 Mg2 Si5 C35 1.9(3)
Si7 Mg2 Si5 C35 -179.3(3)
Si8 Mg2 Si5 C35 -124.3(3)
Si6 Mg2 Si5 C35 72.4(3)
N8 Mg2 Si5 C34 -53.45(19)
N7 Mg2 Si5 C34 173.5(3)
C29 Mg2 Si5 C34 101.2(2)
Si7 Mg2 Si5 C34 -79.98(17)
Si8 Mg2 Si5 C34 -24.91(17)
Si6 Mg2 Si5 C34 171.74(17)
N8 Mg2 Si5 C33 47.7(3)
N7 Mg2 Si5 C33 -85.3(3)
C29 Mg2 Si5 C33 -157.6(3)
Si7 Mg2 Si5 C33 21.2(2)
Si8 Mg2 Si5 C33 76.3(2)
Si6 Mg2 Si5 C33 -87.1(2)
N8 Mg2 Si6 N7 -74.7(2)
C29 Mg2 Si6 N7 134.0(2)
Si5 Mg2 Si6 N7 1.83(19)
Si7 Mg2 Si6 N7 -82.7(2)
Si8 Mg2 Si6 N7 -49.5(2)
N8 Mg2 Si6 C36 90.1(2)
N7 Mg2 Si6 C36 164.8(3)
C29 Mg2 Si6 C36 -61.2(2)
Si5 Mg2 Si6 C36 166.63(17)
Si7 Mg2 Si6 C36 82.09(17)
Si8 Mg2 Si6 C36 115.3(2)
N8 Mg2 Si6 C38 -10.9(3)
N7 Mg2 Si6 C38 63.8(3)
C29 Mg2 Si6 C38 -162.2(3)
Si5 Mg2 Si6 C38 65.6(2)
Si7 Mg2 Si6 C38 -18.9(2)
Si8 Mg2 Si6 C38 14.3(3)
N8 Mg2 Si6 C37 -166.7(3)
N7 Mg2 Si6 C37 -92.0(3)
C29 Mg2 Si6 C37 42.0(3)
Si5 Mg2 Si6 C37 -90.1(2)
Si7 Mg2 Si6 C37 -174.7(2)
Si8 Mg2 Si6 C37 -141.5(2)
N7 Mg2 Si7 N8 140.1(2)
C29 Mg2 Si7 N8 -69.1(3)
Si5 Mg2 Si7 N8 112.2(2)
Si8 Mg2 Si7 N8 1.1(2)
Si6 Mg2 Si7 N8 167.9(2)
N8 Mg2 Si7 C40 165.5(3)
N7 Mg2 Si7 C40 -54.32(19)
C29 Mg2 Si7 C40 96.4(3)
Si5 Mg2 Si7 C40 -82.26(17)
Si8 Mg2 Si7 C40 166.65(17)
Si6 Mg2 Si7 C40 -26.55(17)
N8 Mg2 Si7 C39 64.6(3)
N7 Mg2 Si7 C39 -155.3(3)
C29 Mg2 Si7 C39 -4.6(3)
Si5 Mg2 Si7 C39 176.8(3)
Si8 Mg2 Si7 C39 65.7(3)
Si6 Mg2 Si7 C39 -127.5(3)
N8 Mg2 Si7 C41 -91.9(3)
N7 Mg2 Si7 C41 48.3(2)
C29 Mg2 Si7 C41 -161.0(3)
Si5 Mg2 Si7 C41 20.34(18)
Si8 Mg2 Si7 C41 -90.75(18)
Si6 Mg2 Si7 C41 76.05(18)
N7 Mg2 Si8 N8 -71.1(2)
C29 Mg2 Si8 N8 136.2(3)
Si5 Mg2 Si8 N8 -83.8(2)
Si7 Mg2 Si8 N8 -1.1(2)
Si6 Mg2 Si8 N8 -40.3(2)
N8 Mg2 Si8 C44 168.9(3)
N7 Mg2 Si8 C44 97.9(3)
C29 Mg2 Si8 C44 -54.9(3)
Si5 Mg2 Si8 C44 85.1(2)
Si7 Mg2 Si8 C44 167.8(2)
Si6 Mg2 Si8 C44 128.7(3)
N8 Mg2 Si8 C43 69.1(3)
N7 Mg2 Si8 C43 -2.0(3)
C29 Mg2 Si8 C43 -154.7(2)
Si5 Mg2 Si8 C43 -14.7(2)
Si7 Mg2 Si8 C43 68.0(2)
Si6 Mg2 Si8 C43 28.8(3)
N8 Mg2 Si8 C42 -88.6(3)
N7 Mg2 Si8 C42 -159.7(3)
C29 Mg2 Si8 C42 47.6(3)
Si5 Mg2 Si8 C42 -172.4(2)
Si7 Mg2 Si8 C42 -89.7(2)
Si6 Mg2 Si8 C42 -128.9(3)
C7 Si1 N1 Si2 52.8(3)
C5 Si1 N1 Si2 172.4(2)
C6 Si1 N1 Si2 -68.2(3)
Mg1 Si1 N1 Si2 174.7(4)
C7 Si1 N1 Mg1 -121.9(2)
C5 Si1 N1 Mg1 -2.3(3)
C6 Si1 N1 Mg1 117.1(2)
C8 Si2 N1 Si1 164.2(2)
C10 Si2 N1 Si1 -76.2(3)
C9 Si2 N1 Si1 44.5(3)
Mg1 Si2 N1 Si1 -174.8(3)
C8 Si2 N1 Mg1 -20.9(3)
C10 Si2 N1 Mg1 98.6(2)
C9 Si2 N1 Mg1 -140.6(2)
N2 Mg1 N1 Si1 124.94(19)
C1 Mg1 N1 Si1 -56.8(2)
Si2 Mg1 N1 Si1 175.1(3)
Si3 Mg1 N1 Si1 100.16(18)
Si4 Mg1 N1 Si1 157.16(12)
N2 Mg1 N1 Si2 -50.1(2)
C1 Mg1 N1 Si2 128.1(2)
Si3 Mg1 N1 Si2 -74.93(17)
Si4 Mg1 N1 Si2 -17.9(3)
Si1 Mg1 N1 Si2 -175.1(3)
C11 Si3 N2 Si4 169.5(2)
C13 Si3 N2 Si4 51.4(3)
C12 Si3 N2 Si4 -70.8(3)
Mg1 Si3 N2 Si4 174.3(4)
C11 Si3 N2 Mg1 -4.8(3)
C13 Si3 N2 Mg1 -122.9(2)
C12 Si3 N2 Mg1 114.9(2)
C16 Si4 N2 Si3 171.7(2)
C14 Si4 N2 Si3 51.5(3)
C15 Si4 N2 Si3 -68.8(3)
Mg1 Si4 N2 Si3 -174.2(4)
C16 Si4 N2 Mg1 -14.1(3)
C14 Si4 N2 Mg1 -134.3(3)
C15 Si4 N2 Mg1 105.5(2)
N1 Mg1 N2 Si3 -58.9(2)
C1 Mg1 N2 Si3 122.8(2)
Si2 Mg1 N2 Si3 -80.95(18)
Si4 Mg1 N2 Si3 174.6(3)
Si1 Mg1 N2 Si3 -27.2(3)
N1 Mg1 N2 Si4 126.54(19)
C1 Mg1 N2 Si4 -51.8(3)
Si2 Mg1 N2 Si4 104.46(17)
Si3 Mg1 N2 Si4 -174.6(3)
Si1 Mg1 N2 Si4 158.19(12)
N6 Na1 N3 C17 -133.9(4)
N5 Na1 N3 C17 -63.8(4)
N4 Na1 N3 C17 136.4(4)
C1 Na1 N3 C17 49.4(4)
N6 Na1 N3 C18 -8.5(5)
N5 Na1 N3 C18 61.5(4)
N4 Na1 N3 C18 -98.3(4)
C1 Na1 N3 C18 174.8(4)
N6 Na1 N3 C19 114.7(4)
N5 Na1 N3 C19 -175.3(3)
N4 Na1 N3 C19 24.9(3)
C1 Na1 N3 C19 -62.0(3)
N3 Na1 N4 C22 -115.4(3)
N6 Na1 N4 C22 91.7(3)
N5 Na1 N4 C22 170.7(3)
C1 Na1 N4 C22 -12.2(3)
N3 Na1 N4 C20 2.7(3)
N6 Na1 N4 C20 -150.3(3)
N5 Na1 N4 C20 -71.3(5)
C1 Na1 N4 C20 105.9(3)
N3 Na1 N4 C21 122.6(3)
N6 Na1 N4 C21 -30.3(3)
N5 Na1 N4 C21 48.7(5)
C1 Na1 N4 C21 -134.2(3)
N3 Na1 N5 C23 -60.0(3)
N6 Na1 N5 C23 94.3(3)
N4 Na1 N5 C23 9.7(5)
C1 Na1 N5 C23 -167.3(3)
N3 Na1 N5 C24 62.8(3)
N6 Na1 N5 C24 -142.9(3)
N4 Na1 N5 C24 132.5(4)
C1 Na1 N5 C24 -44.5(3)
N3 Na1 N5 C25 -177.9(3)
N6 Na1 N5 C25 -23.6(3)
N4 Na1 N5 C25 -108.2(4)
C1 Na1 N5 C25 74.8(3)
N3 Na1 N6 C28 -172.0(3)
N5 Na1 N6 C28 112.2(3)
N4 Na1 N6 C28 -89.2(3)
C1 Na1 N6 C28 4.7(3)
N3 Na1 N6 C27 -52.5(5)
N5 Na1 N6 C27 -128.4(4)
N4 Na1 N6 C27 30.3(4)
C1 Na1 N6 C27 124.2(4)
N3 Na1 N6 C26 71.7(4)
N5 Na1 N6 C26 -4.2(3)
N4 Na1 N6 C26 154.5(3)
C1 Na1 N6 C26 -111.6(3)
C35 Si5 N7 Si6 50.8(3)
C34 Si5 N7 Si6 169.9(2)
C33 Si5 N7 Si6 -70.3(3)
Mg2 Si5 N7 Si6 176.7(4)
C35 Si5 N7 Mg2 -125.9(3)
C34 Si5 N7 Mg2 -6.8(3)
C33 Si5 N7 Mg2 113.1(3)
C36 Si6 N7 Si5 167.4(2)
C38 Si6 N7 Si5 48.3(3)
C37 Si6 N7 Si5 -71.9(3)
Mg2 Si6 N7 Si5 -176.6(4)
C36 Si6 N7 Mg2 -16.0(3)
C38 Si6 N7 Mg2 -135.1(2)
C37 Si6 N7 Mg2 104.7(3)
N8 Mg2 N7 Si5 -57.3(2)
C29 Mg2 N7 Si5 124.4(2)
Si7 Mg2 N7 Si5 -78.21(18)
Si8 Mg2 N7 Si5 -25.8(3)
Si6 Mg2 N7 Si5 176.8(3)
N8 Mg2 N7 Si6 125.84(19)
C29 Mg2 N7 Si6 -52.5(3)
Si5 Mg2 N7 Si6 -176.8(3)
Si7 Mg2 N7 Si6 104.97(18)
Si8 Mg2 N7 Si6 157.42(12)
C40 Si7 N8 Si8 166.9(2)
C39 Si7 N8 Si8 47.8(3)
C41 Si7 N8 Si8 -73.3(3)
Mg2 Si7 N8 Si8 -178.0(4)
C40 Si7 N8 Mg2 -15.1(3)
C39 Si7 N8 Mg2 -134.3(2)
C41 Si7 N8 Mg2 104.7(2)
C44 Si8 N8 Si7 166.3(3)
C43 Si8 N8 Si7 47.3(3)
C42 Si8 N8 Si7 -73.7(3)
Mg2 Si8 N8 Si7 178.0(4)
C44 Si8 N8 Mg2 -11.6(3)
C43 Si8 N8 Mg2 -130.7(2)
C42 Si8 N8 Mg2 108.4(3)
N7 Mg2 N8 Si7 -48.3(3)
C29 Mg2 N8 Si7 130.0(2)
Si5 Mg2 N8 Si7 -72.84(19)
Si8 Mg2 N8 Si7 -178.0(4)
Si6 Mg2 N8 Si7 -16.4(3)
N7 Mg2 N8 Si8 129.77(19)
C29 Mg2 N8 Si8 -52.0(3)
Si5 Mg2 N8 Si8 105.19(18)
Si7 Mg2 N8 Si8 178.0(4)
Si6 Mg2 N8 Si8 161.61(12)
N12 Na2 N9 C45 102.1(3)
N10 Na2 N9 C45 -106.7(3)
N11 Na2 N9 C45 179.4(3)
C29 Na2 N9 C45 -1.0(3)
N12 Na2 N9 C47 -139.6(3)
N10 Na2 N9 C47 11.5(3)
N11 Na2 N9 C47 -62.3(4)
C29 Na2 N9 C47 117.2(3)
N12 Na2 N9 C46 -20.2(3)
N10 Na2 N9 C46 130.9(3)
N11 Na2 N9 C46 57.0(5)
C29 Na2 N9 C46 -123.4(3)
N12 Na2 N10 C48 105.0(4)
N11 Na2 N10 C48 175.2(3)
N9 Na2 N10 C48 17.8(3)
C29 Na2 N10 C48 -69.7(3)
N12 Na2 N10 C50 -14.3(5)
N11 Na2 N10 C50 55.9(3)
N9 Na2 N10 C50 -101.5(3)
C29 Na2 N10 C50 171.0(3)
N12 Na2 N10 C49 -136.7(3)
N11 Na2 N10 C49 -66.4(3)
N9 Na2 N10 C49 136.1(3)
C29 Na2 N10 C49 48.6(3)
N12 Na2 N11 C51 93.9(9)
N10 Na2 N11 C51 -58.5(9)
N9 Na2 N11 C51 10.4(10)
C29 Na2 N11 C51 -169.1(9)
N12 Na2 N11 C52A -115.4(8)
N10 Na2 N11 C52A 92.1(8)
N9 Na2 N11 C52A 161.0(8)
C29 Na2 N11 C52A -18.5(8)
N12 Na2 N11 C52 -139.0(7)
N10 Na2 N11 C52 68.6(7)
N9 Na2 N11 C52 137.5(8)
C29 Na2 N11 C52 -42.0(7)
N12 Na2 N11 C51A 126.3(6)
N10 Na2 N11 C51A -26.1(6)
N9 Na2 N11 C51A 42.8(7)
C29 Na2 N11 C51A -136.7(6)
N12 Na2 N11 C53A 12.5(5)
N10 Na2 N11 C53A -140.0(5)
N9 Na2 N11 C53A -71.1(6)
C29 Na2 N11 C53A 109.4(5)
N12 Na2 N11 C53 -31.1(5)
N10 Na2 N11 C53 176.5(5)
N9 Na2 N11 C53 -114.6(5)
C29 Na2 N11 C53 65.8(5)
N10 Na2 N12 C56 -164.3(9)
N11 Na2 N12 C56 119.2(9)
N9 Na2 N12 C56 -84.5(9)
C29 Na2 N12 C56 10.5(9)
N10 Na2 N12 C56A -148.0(8)
N11 Na2 N12 C56A 135.5(8)
N9 Na2 N12 C56A -68.2(8)
C29 Na2 N12 C56A 26.8(8)
N10 Na2 N12 C55A -27.4(11)
N11 Na2 N12 C55A -103.9(11)
N9 Na2 N12 C55A 52.4(11)
C29 Na2 N12 C55A 147.4(11)
N10 Na2 N12 C55 -42.6(11)
N11 Na2 N12 C55 -119.1(11)
N9 Na2 N12 C55 37.1(11)
C29 Na2 N12 C55 132.1(11)
N10 Na2 N12 C54A 95.9(6)
N11 Na2 N12 C54A 19.4(5)
N9 Na2 N12 C54A 175.7(5)
C29 Na2 N12 C54A -89.3(5)
N10 Na2 N12 C54 75.9(7)
N11 Na2 N12 C54 -0.6(7)
N9 Na2 N12 C54 155.7(7)
C29 Na2 N12 C54 -109.3(7)
N2 Mg1 C1 C2 -30.0(4)
N1 Mg1 C1 C2 151.6(3)
Si2 Mg1 C1 C2 -177.1(2)
Si3 Mg1 C1 C2 0.9(4)
Si4 Mg1 C1 C2 -51.8(3)
Si1 Mg1 C1 C2 128.5(3)
N2 Mg1 C1 Na1 131.9(3)
N1 Mg1 C1 Na1 -46.5(4)
Si2 Mg1 C1 Na1 -15.1(5)
Si3 Mg1 C1 Na1 162.8(3)
Si4 Mg1 C1 Na1 110.1(3)
Si1 Mg1 C1 Na1 -69.5(4)
N3 Na1 C1 C2 -115.0(3)
N6 Na1 C1 C2 66.5(3)
N5 Na1 C1 C2 -10.4(3)
N4 Na1 C1 C2 170.7(3)
N3 Na1 C1 Mg1 81.7(4)
N6 Na1 C1 Mg1 -96.8(4)
N5 Na1 C1 Mg1 -173.7(3)
N4 Na1 C1 Mg1 7.4(4)
Mg1 C1 C2 C3 -57.4(4)
Na1 C1 C2 C3 132.2(3)
C1 C2 C3 C4 175.9(4)
C17 N3 C19 C20 -169.4(4)
C18 N3 C19 C20 72.5(5)
Na1 N3 C19 C20 -54.8(5)
C22 N4 C20 C19 84.5(5)
C21 N4 C20 C19 -156.9(5)
Na1 N4 C20 C19 -32.7(5)
N3 C19 C20 N4 66.0(6)
C23 N5 C25 C26 -64.1(5)
C24 N5 C25 C26 177.8(4)
Na1 N5 C25 C26 51.1(4)
C28 N6 C26 C25 -77.9(5)
C27 N6 C26 C25 163.6(4)
Na1 N6 C26 C25 33.2(5)
N5 C25 C26 N6 -61.8(6)
N8 Mg2 C29 C30 145.7(3)
N7 Mg2 C29 C30 -35.9(4)
Si5 Mg2 C29 C30 -5.6(4)
Si7 Mg2 C29 C30 176.1(3)
Si8 Mg2 C29 C30 123.8(3)
Si6 Mg2 C29 C30 -57.4(4)
N8 Mg2 C29 Na2 -54.1(4)
N7 Mg2 C29 Na2 124.2(3)
Si5 Mg2 C29 Na2 154.5(3)
Si7 Mg2 C29 Na2 -23.8(5)
Si8 Mg2 C29 Na2 -76.0(4)
Si6 Mg2 C29 Na2 102.7(4)
N12 Na2 C29 C30 58.8(3)
N10 Na2 C29 C30 -123.7(3)
N11 Na2 C29 C30 -17.5(3)
N9 Na2 C29 C30 162.7(3)
N12 Na2 C29 Mg2 -102.5(4)
N10 Na2 C29 Mg2 75.0(4)
N11 Na2 C29 Mg2 -178.8(3)
N9 Na2 C29 Mg2 1.4(4)
Mg2 C29 C30 C31 -63.3(5)
Na2 C29 C30 C31 128.2(4)
C29 C30 C31 C32 176.8(5)
C45 N9 C47 C48 76.5(5)
C46 N9 C47 C48 -164.7(4)
Na2 N9 C47 C48 -40.5(4)
C50 N10 C48 C47 73.9(5)
C49 N10 C48 C47 -165.2(4)
Na2 N10 C48 C47 -48.1(5)
N9 C47 C48 N10 66.0(6)
C51 N11 C53 C54 -63.3(13)
C52A N11 C53 C54 173.0(12)
C52 N11 C53 C54 174.0(13)
C51A N11 C53 C54 -87.3(13)
C53A N11 C53 C54 -41.4(7)
Na2 N11 C53 C54 61.2(8)
C56 N12 C54 C53 -81.6(16)
C56A N12 C54 C53 -95.3(17)
C55A N12 C54 C53 145.3(15)
C55 N12 C54 C53 162.9(13)
C54A N12 C54 C53 -54(3)
Na2 N12 C54 C53 34.0(13)
N11 C53 C54 N12 -70.0(14)
C51 N11 C53A C54A -156.5(12)
C52A N11 C53A C54A 82.2(13)
C52 N11 C53A C54A 96.6(16)
C51A N11 C53A C54A -165.6(10)
C53 N11 C53A C54A 43.8(8)
Na2 N11 C53A C54A -43.8(9)
C56 N12 C54A C53A -158.3(15)
C56A N12 C54A C53A -168.4(14)
C55A N12 C54A C53A 68.3(17)
C55 N12 C54A C53A 88.7(16)
C54 N12 C54A C53A 48(2)
Na2 N12 C54A C53A -50.9(12)
N11 C53A C54A N12 68.3(15)
